data_7705700
loop_
_publ_author_name
'Ferguson, John T.'
'Jiang, Qifeng'
'Marro, Eric A.'
'Siegler, Maxime A.'
'Klausen, Rebekka S.'

_publ_section_title
;
 Long-range coupling in cyclic silanes.
;
_journal_issue 42
_journal_name_full 'Dalton transactions (Cambridge, England : 2003)'
_journal_page_first 14951
_journal_page_last 14961
_journal_paper_doi 10.1039/d0dt03163a
_journal_volume 49
_journal_year 2020
_chemical_formula_moiety 'C97 H204 K4 O24 Si16'
_chemical_formula_sum 'C97 H204 K4 O24 Si16'
_chemical_formula_weight 2360.43
_space_group_crystal_system monoclinic
_space_group_IT_number 14
_space_group_name_Hall '-P 2yn'
_space_group_name_H-M_alt 'P 1 21/n 1'
_atom_sites_solution_hydrogens geom
_atom_sites_solution_primary direct
_atom_sites_solution_secondary difmap
_audit_creation_method SHELXL-2018/3
_audit_update_record
;
2020-06-04 deposited with the CCDC.	2020-10-16 downloaded from the CCDC.
;
_cell_angle_alpha 90
_cell_angle_beta 99.786(2)
_cell_angle_gamma 90
_cell_formula_units_Z 2
_cell_length_a 13.3319(3)
_cell_length_b 21.5603(5)
_cell_length_c 23.7767(6)
_cell_measurement_reflns_used 29056
_cell_measurement_temperature 110(2)
_cell_measurement_theta_max 27.65
_cell_measurement_theta_min 2.44
_cell_volume 6734.9(3)
_computing_cell_refinement 'CrysAlisPro 1.171.39.29c (Rigaku OD, 2017)'
_computing_data_collection 'CrysAlisPro 1.171.39.29c (Rigaku OD, 2017)'
_computing_data_reduction 'CrysAlisPro 1.171.39.29c (Rigaku OD, 2017)'
_computing_molecular_graphics 'SHELXTL v6.10 (Sheldrick, 2008)'
_computing_publication_material 'SHELXTL v6.10 (Sheldrick, 2008)'
_computing_structure_refinement 'SHELXL-2018/3 (Sheldrick, 2018)'
_computing_structure_solution 'SHELXS-2018/3 (Sheldrick, 2018)'
_diffrn_ambient_temperature 110(2)
_diffrn_measured_fraction_theta_full 1.000
_diffrn_measured_fraction_theta_max 1.000
_diffrn_measurement_device_type 'SuperNova, Dual, Cu at zero, Atlas'
_diffrn_measurement_method '\w scans'
_diffrn_radiation_monochromator mirror
_diffrn_radiation_source 'SuperNova (Mo) X-ray Source'
_diffrn_radiation_type MoK\a
_diffrn_radiation_wavelength 0.71073
_diffrn_reflns_av_R_equivalents 0.0428
_diffrn_reflns_av_unetI/netI 0.0287
_diffrn_reflns_Laue_measured_fraction_full 1.000
_diffrn_reflns_Laue_measured_fraction_max 1.000
_diffrn_reflns_limit_h_max 17
_diffrn_reflns_limit_h_min -17
_diffrn_reflns_limit_k_max 28
_diffrn_reflns_limit_k_min -26
_diffrn_reflns_limit_l_max 30
_diffrn_reflns_limit_l_min -30
_diffrn_reflns_number 101881
_diffrn_reflns_point_group_measured_fraction_full 1.000
_diffrn_reflns_point_group_measured_fraction_max 1.000
_diffrn_reflns_theta_full 25.242
_diffrn_reflns_theta_max 27.500
_diffrn_reflns_theta_min 1.902
_exptl_absorpt_coefficient_mu 0.332
_exptl_absorpt_correction_T_max 1.000
_exptl_absorpt_correction_T_min 0.425
_exptl_absorpt_correction_type gaussian
_exptl_absorpt_process_details
;
CrysAlisPro 1.171.39.29c (Rigaku Oxford Diffraction, 2017)
Numerical absorption correction based on gaussian integration over
			a multifaceted crystal model
Empirical absorption correction using spherical harmonics,
 implemented in SCALE3 ABSPACK scaling algorithm.
;
_exptl_crystal_colour colorless
_exptl_crystal_density_diffrn 1.164
_exptl_crystal_description rod
_exptl_crystal_F_000 2556
_exptl_crystal_size_max 0.46
_exptl_crystal_size_mid 0.20
_exptl_crystal_size_min 0.09
_refine_diff_density_max 1.001
_refine_diff_density_min -0.720
_refine_diff_density_rms 0.056
_refine_ls_extinction_method none
_refine_ls_goodness_of_fit_ref 1.067
_refine_ls_hydrogen_treatment constr
_refine_ls_matrix_type full
_refine_ls_number_parameters 1366
_refine_ls_number_reflns 15458
_refine_ls_number_restraints 3528
_refine_ls_restrained_S_all 1.114
_refine_ls_R_factor_all 0.0643
_refine_ls_R_factor_gt 0.0502
_refine_ls_shift/su_max 0.004
_refine_ls_shift/su_mean 0.000
_refine_ls_structure_factor_coef Fsqd
_refine_ls_weighting_details 'w=1/[\s^2^(Fo^2^)+(0.0304P)^2^+8.2069P] where P=(Fo^2^+2Fc^2^)/3'
_refine_ls_weighting_scheme calc
_refine_ls_wR_factor_gt 0.1033
_refine_ls_wR_factor_ref 0.1101
_reflns_Friedel_coverage 0.000
_reflns_number_gt 12767
_reflns_number_total 15458
_reflns_threshold_expression 'I > 2\s(I)'
_cod_data_source_file d0dt03163a2.cif
_cod_data_source_block 7
_cod_depositor_comments 'Adding full bibliography for 7705698--7705701.cif.'
_cod_original_sg_symbol_H-M 'P 21/n'
_cod_database_code 7705700
_shelx_shelxl_version_number 2018/3
_shelx_space_group_comment
;
The symmetry employed for this shelxl refinement is uniquely defined
by the following loop, which should always be used as a source of
symmetry information in preference to the above space-group names.
They are only intended as comments.
;
_oxdiff_exptl_absorpt_empirical_full_min 0.727
_oxdiff_exptl_absorpt_empirical_full_max 1.480
_oxdiff_exptl_absorpt_empirical_details
;
Empirical correction (ABSPACK) includes:
- Absorption correction using spherical harmonics
- Frame scaling
;

loop_
_space_group_symop_operation_xyz
'x, y, z'
'-x+1/2, y+1/2, -z+1/2'
'-x, -y, -z'
'x-1/2, -y-1/2, z-1/2'

loop_
_atom_site_label
_atom_site_type_symbol
_atom_site_fract_x
_atom_site_fract_y
_atom_site_fract_z
_atom_site_U_iso_or_equiv
_atom_site_adp_type
_atom_site_occupancy
_atom_site_site_symmetry_order
_atom_site_calc_flag
_atom_site_refinement_flags_posn
_atom_site_refinement_flags_adp
_atom_site_refinement_flags_occupancy
_atom_site_disorder_assembly
_atom_site_disorder_group
Si1 Si 0.55016(4) 0.40050(3) 0.31462(2) 0.02162(12) Uani 1 1 d . . . . .
Si2 Si 0.45284(4) 0.43296(3) 0.22791(2) 0.02020(12) Uani 1 1 d . . . . .
Si3 Si 0.29733(4) 0.38539(3) 0.23011(3) 0.02302(12) Uani 1 1 d . . . . .
Si4 Si 0.31736(4) 0.27765(3) 0.23481(3) 0.02468(13) Uani 1 1 d . . . . .
Si5 Si 0.45223(5) 0.24300(3) 0.30422(3) 0.03092(15) Uani 1 1 d . . . . .
Si6 Si 0.60017(4) 0.29851(3) 0.29787(3) 0.02361(13) Uani 1 1 d . . . . .
Si7 Si 0.41088(4) 0.53602(3) 0.24227(3) 0.02357(13) Uani 1 1 d . . . . .
Si8 Si 0.70925(4) 0.26723(3) 0.38065(3) 0.02880(14) Uani 1 1 d . . . . .
C1 C 0.49609(19) 0.41206(12) 0.38333(9) 0.0342(5) Uani 1 1 d . . . . .
H1A H 0.548977 0.403145 0.416283 0.051 Uiso 1 1 calc R U . . .
H1B H 0.438420 0.383921 0.383509 0.051 Uiso 1 1 calc R U . . .
H1C H 0.473133 0.455052 0.385422 0.051 Uiso 1 1 calc R U . . .
C2 C 0.66642(17) 0.45383(11) 0.32620(11) 0.0356(6) Uani 1 1 d . . . . .
H2A H 0.644038 0.497113 0.326454 0.053 Uiso 1 1 calc R U . . .
H2B H 0.705542 0.447752 0.295278 0.053 Uiso 1 1 calc R U . . .
H2C H 0.709263 0.443969 0.362820 0.053 Uiso 1 1 calc R U . . .
C3 C 0.2222(2) 0.40787(14) 0.28811(13) 0.0479(7) Uani 1 1 d . . . . .
H3A H 0.201372 0.451400 0.283287 0.072 Uiso 1 1 calc R U . . .
H3B H 0.264861 0.402286 0.325615 0.072 Uiso 1 1 calc R U . . .
H3C H 0.161683 0.381523 0.285362 0.072 Uiso 1 1 calc R U . . .
C4 C 0.2033(2) 0.39898(12) 0.16137(12) 0.0446(7) Uani 1 1 d . . . . .
H4A H 0.139507 0.377243 0.163442 0.067 Uiso 1 1 calc R U . . .
H4B H 0.232149 0.383180 0.128903 0.067 Uiso 1 1 calc R U . . .
H4C H 0.189992 0.443519 0.156411 0.067 Uiso 1 1 calc R U . . .
C5 C 0.19231(19) 0.24201(13) 0.24685(12) 0.0448(7) Uani 1 1 d . . . . .
H5A H 0.137535 0.255211 0.216339 0.067 Uiso 1 1 calc R U . . .
H5B H 0.177060 0.255744 0.283769 0.067 Uiso 1 1 calc R U . . .
H5C H 0.197863 0.196685 0.246635 0.067 Uiso 1 1 calc R U . . .
C6 C 0.3375(2) 0.25081(12) 0.16193(11) 0.0390(6) Uani 1 1 d . . . . .
H6A H 0.348709 0.205871 0.162586 0.059 Uiso 1 1 calc R U . . .
H6B H 0.397106 0.271815 0.151724 0.059 Uiso 1 1 calc R U . . .
H6C H 0.277237 0.260816 0.133678 0.059 Uiso 1 1 calc R U . . .
C7 C 0.3966(2) 0.24208(17) 0.37299(12) 0.0577(9) Uani 1 1 d . . . . .
H7A H 0.342646 0.210755 0.370041 0.087 Uiso 1 1 calc R U . . .
H7B H 0.368129 0.282974 0.379053 0.087 Uiso 1 1 calc R U . . .
H7C H 0.450280 0.232035 0.405215 0.087 Uiso 1 1 calc R U . . .
C8 C 0.4742(2) 0.15790(12) 0.28878(17) 0.0620(10) Uani 1 1 d . . . . .
H8A H 0.410520 0.134841 0.287719 0.093 Uiso 1 1 calc R U . . .
H8B H 0.526364 0.140896 0.318829 0.093 Uiso 1 1 calc R U . . .
H8C H 0.496876 0.154158 0.251830 0.093 Uiso 1 1 calc R U . . .
C9 C 0.3902(2) 0.56131(12) 0.31554(11) 0.0416(6) Uani 1 1 d . . . . .
H9A H 0.364755 0.604031 0.313684 0.062 Uiso 1 1 calc R U . . .
H9B H 0.454758 0.559123 0.342230 0.062 Uiso 1 1 calc R U . . .
H9C H 0.340312 0.533872 0.328687 0.062 Uiso 1 1 calc R U . . .
C10 C 0.51233(19) 0.59129(11) 0.22554(12) 0.0408(6) Uani 1 1 d . . . . .
H10A H 0.490251 0.634135 0.229811 0.061 Uiso 1 1 calc R U . . .
H10B H 0.523133 0.584586 0.186239 0.061 Uiso 1 1 calc R U . . .
H10C H 0.576060 0.583735 0.251899 0.061 Uiso 1 1 calc R U . . .
C11 C 0.29169(18) 0.55989(11) 0.19204(11) 0.0335(5) Uani 1 1 d . . . . .
H11A H 0.232404 0.540079 0.203798 0.050 Uiso 1 1 calc R U . . .
H11B H 0.296766 0.546899 0.153123 0.050 Uiso 1 1 calc R U . . .
H11C H 0.284086 0.605060 0.193142 0.050 Uiso 1 1 calc R U . . .
C12 C 0.7860(2) 0.19778(15) 0.36665(15) 0.0637(10) Uani 1 1 d . . . . .
H12A H 0.825381 0.207607 0.336568 0.096 Uiso 1 1 calc R U . . .
H12B H 0.740172 0.162965 0.354424 0.096 Uiso 1 1 calc R U . . .
H12C H 0.832441 0.186472 0.401643 0.096 Uiso 1 1 calc R U . . .
C13 C 0.6579(2) 0.2460(2) 0.44760(13) 0.0683(11) Uani 1 1 d . . . . .
H13A H 0.621081 0.206541 0.441676 0.102 Uiso 1 1 calc R U . . .
H13B H 0.611568 0.278553 0.456216 0.102 Uiso 1 1 calc R U . . .
H13C H 0.714548 0.241822 0.479557 0.102 Uiso 1 1 calc R U . . .
C14 C 0.8064(2) 0.32871(14) 0.40934(14) 0.0546(8) Uani 1 1 d . . . . .
H14A H 0.852988 0.312125 0.442241 0.082 Uiso 1 1 calc R U . . .
H14B H 0.771308 0.365187 0.421109 0.082 Uiso 1 1 calc R U . . .
H14C H 0.845125 0.340575 0.379478 0.082 Uiso 1 1 calc R U . . .
K1 K 0.14760(4) 0.13914(2) 0.66908(2) 0.02775(11) Uani 0.298(3) 1 d D U P A 1
O1 O 0.0303(12) 0.1975(5) 0.5781(7) 0.0253(19) Uani 0.298(3) 1 d D U P A 1
C15 C -0.0431(15) 0.1641(6) 0.5383(8) 0.0271(19) Uani 0.298(3) 1 d D U P A 1
H15A H -0.021988 0.164167 0.500356 0.032 Uiso 0.298(3) 1 calc R U P A 1
H15B H -0.109999 0.185031 0.534623 0.032 Uiso 0.298(3) 1 calc R U P A 1
C16 C -0.0526(13) 0.0992(6) 0.5575(9) 0.0257(19) Uani 0.298(3) 1 d D U P A 1
H16A H -0.074601 0.098852 0.595253 0.031 Uiso 0.298(3) 1 calc R U P A 1
H16B H -0.104367 0.076970 0.530036 0.031 Uiso 0.298(3) 1 calc R U P A 1
O2 O 0.0431(12) 0.0692(5) 0.5614(7) 0.0239(17) Uani 0.298(3) 1 d D U P A 1
C17 C 0.0382(12) 0.0079(7) 0.5834(9) 0.0264(19) Uani 0.298(3) 1 d D U P A 1
H17A H -0.007872 -0.017920 0.555887 0.032 Uiso 0.298(3) 1 calc R U P A 1
H17B H 0.011017 0.009229 0.619650 0.032 Uiso 0.298(3) 1 calc R U P A 1
C18 C 0.1420(11) -0.0195(6) 0.5935(6) 0.0292(19) Uani 0.298(3) 1 d D U P A 1
H18A H 0.139000 -0.062628 0.607442 0.035 Uiso 0.298(3) 1 calc R U P A 1
H18B H 0.169392 -0.020419 0.557373 0.035 Uiso 0.298(3) 1 calc R U P A 1
O3 O 0.2051(10) 0.0157(5) 0.6336(6) 0.0359(19) Uani 0.298(3) 1 d D U P A 1
C19 C 0.3003(7) -0.0064(4) 0.6547(5) 0.0404(17) Uani 0.298(3) 1 d D U P A 1
H19A H 0.326680 -0.028643 0.623831 0.048 Uiso 0.298(3) 1 calc R U P A 1
H19B H 0.295018 -0.036768 0.685295 0.048 Uiso 0.298(3) 1 calc R U P A 1
C20 C 0.3745(6) 0.0424(5) 0.6780(4) 0.0360(16) Uani 0.298(3) 1 d D U P A 1
H20A H 0.439060 0.023309 0.696780 0.043 Uiso 0.298(3) 1 calc R U P A 1
H20B H 0.389239 0.069635 0.646812 0.043 Uiso 0.298(3) 1 calc R U P A 1
O4 O 0.3310(10) 0.0769(5) 0.7175(7) 0.0476(19) Uani 0.298(3) 1 d D U P A 1
C21 C 0.4046(10) 0.1119(5) 0.7550(5) 0.0393(19) Uani 0.298(3) 1 d D U P A 1
H21A H 0.468671 0.087932 0.764075 0.047 Uiso 0.298(3) 1 calc R U P A 1
H21B H 0.379332 0.120221 0.791046 0.047 Uiso 0.298(3) 1 calc R U P A 1
C22 C 0.4236(7) 0.1705(5) 0.7275(5) 0.041(2) Uani 0.298(3) 1 d D U P A 1
H22A H 0.469834 0.195989 0.755321 0.049 Uiso 0.298(3) 1 calc R U P A 1
H22B H 0.459378 0.161397 0.695225 0.049 Uiso 0.298(3) 1 calc R U P A 1
O5 O 0.3384(10) 0.2049(5) 0.7075(8) 0.0332(19) Uani 0.298(3) 1 d D U P A 1
C23 C 0.3534(9) 0.2646(5) 0.6903(7) 0.0346(19) Uani 0.298(3) 1 d D U P A 1
H23A H 0.384545 0.264128 0.655379 0.041 Uiso 0.298(3) 1 calc R U P A 1
H23B H 0.400081 0.286753 0.720604 0.041 Uiso 0.298(3) 1 calc R U P A 1
C24 C 0.2524(8) 0.2972(6) 0.6787(6) 0.0347(17) Uani 0.298(3) 1 d D U P A 1
H24A H 0.215266 0.290230 0.710853 0.042 Uiso 0.298(3) 1 calc R U P A 1
H24B H 0.263200 0.342418 0.675331 0.042 Uiso 0.298(3) 1 calc R U P A 1
O6 O 0.1928(9) 0.2742(4) 0.6266(5) 0.0350(9) Uani 0.298(3) 1 d D U P A 1
C25 C 0.0890(10) 0.2941(7) 0.6190(8) 0.032(2) Uani 0.298(3) 1 d D U P A 1
H25A H 0.085602 0.339611 0.613430 0.038 Uiso 0.298(3) 1 calc R U P A 1
H25B H 0.059987 0.284107 0.653583 0.038 Uiso 0.298(3) 1 calc R U P A 1
C26 C 0.0281(17) 0.2624(7) 0.5680(9) 0.0291(19) Uani 0.298(3) 1 d D U P A 1
H26A H -0.043040 0.277527 0.561919 0.035 Uiso 0.298(3) 1 calc R U P A 1
H26B H 0.057447 0.271758 0.533439 0.035 Uiso 0.298(3) 1 calc R U P A 1
K1' K 0.14760(4) 0.13914(2) 0.66908(2) 0.02775(11) Uani 0.466(2) 1 d D U P B 2
O1' O 0.0228(10) 0.2068(4) 0.5836(7) 0.0251(15) Uani 0.466(2) 1 d D U P B 2
C15' C -0.0445(15) 0.1770(5) 0.5389(7) 0.0282(18) Uani 0.466(2) 1 d D U P B 2
H15C H -0.014699 0.176830 0.503503 0.034 Uiso 0.466(2) 1 calc R U P B 2
H15D H -0.110266 0.199450 0.531204 0.034 Uiso 0.466(2) 1 calc R U P B 2
C16' C -0.0609(10) 0.1117(5) 0.5574(9) 0.0264(16) Uani 0.466(2) 1 d D U P B 2
H16C H -0.080185 0.111643 0.595836 0.032 Uiso 0.466(2) 1 calc R U P B 2
H16D H -0.116260 0.091812 0.530401 0.032 Uiso 0.466(2) 1 calc R U P B 2
O2' O 0.0314(10) 0.0786(4) 0.5585(6) 0.0259(15) Uani 0.466(2) 1 d D U P B 2
C17' C 0.0277(9) 0.0163(5) 0.5779(8) 0.0264(16) Uani 0.466(2) 1 d D U P B 2
H17C H -0.023008 -0.007771 0.551300 0.032 Uiso 0.466(2) 1 calc R U P B 2
H17D H 0.007898 0.015383 0.616180 0.032 Uiso 0.466(2) 1 calc R U P B 2
C18' C 0.1322(8) -0.0110(5) 0.5803(5) 0.0288(17) Uani 0.466(2) 1 d D U P B 2
H18C H 0.131297 -0.055058 0.592104 0.035 Uiso 0.466(2) 1 calc R U P B 2
H18D H 0.151015 -0.009621 0.541827 0.035 Uiso 0.466(2) 1 calc R U P B 2
O3' O 0.2071(6) 0.0219(3) 0.6197(3) 0.0307(13) Uani 0.466(2) 1 d D U P B 2
C19' C 0.2292(5) -0.0100(2) 0.6729(2) 0.0401(12) Uani 0.466(2) 1 d D U P B 2
H19C H 0.235717 -0.055059 0.666577 0.048 Uiso 0.466(2) 1 calc R U P B 2
H19D H 0.174194 -0.003204 0.695470 0.048 Uiso 0.466(2) 1 calc R U P B 2
C20' C 0.3271(5) 0.0158(3) 0.7035(3) 0.0433(15) Uani 0.466(2) 1 d D U P B 2
H20C H 0.348403 -0.007588 0.739369 0.052 Uiso 0.466(2) 1 calc R U P B 2
H20D H 0.380319 0.010491 0.679522 0.052 Uiso 0.466(2) 1 calc R U P B 2
O4' O 0.3187(6) 0.0780(3) 0.7161(4) 0.0435(13) Uani 0.466(2) 1 d D U P B 2
C21' C 0.4085(7) 0.1128(4) 0.7367(4) 0.0391(16) Uani 0.466(2) 1 d D U P B 2
H21C H 0.453120 0.113560 0.707359 0.047 Uiso 0.466(2) 1 calc R U P B 2
H21D H 0.446447 0.092831 0.771395 0.047 Uiso 0.466(2) 1 calc R U P B 2
C22' C 0.3804(4) 0.1782(2) 0.7503(2) 0.0320(10) Uani 0.466(2) 1 d D U P B 2
H22C H 0.329317 0.177640 0.776100 0.038 Uiso 0.466(2) 1 calc R U P B 2
H22D H 0.441313 0.200772 0.769599 0.038 Uiso 0.466(2) 1 calc R U P B 2
O5' O 0.3400(8) 0.2076(3) 0.6988(6) 0.0343(16) Uani 0.466(2) 1 d D U P B 2
C23' C 0.3102(5) 0.2705(2) 0.7085(2) 0.0306(10) Uani 0.466(2) 1 d D U P B 2
H23C H 0.364538 0.291582 0.735321 0.037 Uiso 0.466(2) 1 calc R U P B 2
H23D H 0.247302 0.270578 0.725516 0.037 Uiso 0.466(2) 1 calc R U P B 2
C24' C 0.2919(4) 0.3040(2) 0.6522(2) 0.0340(11) Uani 0.466(2) 1 d D U P B 2
H24C H 0.272703 0.347514 0.658346 0.041 Uiso 0.466(2) 1 calc R U P B 2
H24D H 0.355637 0.304435 0.636071 0.041 Uiso 0.466(2) 1 calc R U P B 2
O6' O 0.2117(4) 0.2745(3) 0.6119(2) 0.0350(9) Uani 0.466(2) 1 d D U P B 2
C25' C 0.1148(6) 0.2978(5) 0.6189(5) 0.0305(16) Uani 0.466(2) 1 d D U P B 2
H25C H 0.114058 0.343609 0.616198 0.037 Uiso 0.466(2) 1 calc R U P B 2
H25D H 0.099791 0.285851 0.656772 0.037 Uiso 0.466(2) 1 calc R U P B 2
C26' C 0.0367(13) 0.2707(5) 0.5726(7) 0.0301(17) Uani 0.466(2) 1 d D U P B 2
H26C H -0.028683 0.292989 0.570929 0.036 Uiso 0.466(2) 1 calc R U P B 2
H26D H 0.059244 0.275533 0.535275 0.036 Uiso 0.466(2) 1 calc R U P B 2
K1C K 0.14760(4) 0.13914(2) 0.66908(2) 0.02775(11) Uani 0.236(3) 1 d D U P C 3
O1C O 0.030(2) 0.2088(7) 0.5846(13) 0.026(2) Uani 0.236(3) 1 d D U P C 3
C15C C -0.048(2) 0.1838(9) 0.5427(11) 0.026(2) Uani 0.236(3) 1 d D U P C 3
H15E H -0.028229 0.186432 0.504534 0.031 Uiso 0.236(3) 1 calc R U P C 3
H15F H -0.111989 0.207660 0.541813 0.031 Uiso 0.236(3) 1 calc R U P C 3
C16C C -0.0644(18) 0.1180(9) 0.5574(15) 0.026(2) Uani 0.236(3) 1 d D U P C 3
H16E H -0.085734 0.116010 0.595304 0.031 Uiso 0.236(3) 1 calc R U P C 3
H16F H -0.119780 0.100147 0.529009 0.031 Uiso 0.236(3) 1 calc R U P C 3
O2C O 0.0252(18) 0.0822(8) 0.5586(10) 0.025(2) Uani 0.236(3) 1 d D U P C 3
C17C C 0.0121(14) 0.0206(9) 0.5772(13) 0.026(2) Uani 0.236(3) 1 d D U P C 3
H17E H -0.040341 -0.000897 0.549535 0.031 Uiso 0.236(3) 1 calc R U P C 3
H17F H -0.010580 0.021170 0.614729 0.031 Uiso 0.236(3) 1 calc R U P C 3
C18C C 0.1112(13) -0.0126(9) 0.5819(10) 0.029(2) Uani 0.236(3) 1 d D U P C 3
H18E H 0.101189 -0.057137 0.589407 0.035 Uiso 0.236(3) 1 calc R U P C 3
H18F H 0.137055 -0.009101 0.545345 0.035 Uiso 0.236(3) 1 calc R U P C 3
O3C O 0.1836(9) 0.0129(5) 0.6267(8) 0.037(2) Uani 0.236(3) 1 d D U P C 3
C19C C 0.2785(9) -0.0206(6) 0.6382(5) 0.0379(18) Uani 0.236(3) 1 d D U P C 3
H19E H 0.313797 -0.018335 0.604860 0.045 Uiso 0.236(3) 1 calc R U P C 3
H19F H 0.265622 -0.064813 0.645856 0.045 Uiso 0.236(3) 1 calc R U P C 3
C20C C 0.3417(12) 0.0076(6) 0.6883(6) 0.044(2) Uani 0.236(3) 1 d D U P C 3
H20E H 0.312358 -0.002779 0.722704 0.053 Uiso 0.236(3) 1 calc R U P C 3
H20F H 0.410747 -0.010648 0.693156 0.053 Uiso 0.236(3) 1 calc R U P C 3
O4C O 0.3496(6) 0.0709(4) 0.6846(4) 0.0421(16) Uani 0.236(3) 1 d D U P C 3
C21C C 0.4160(12) 0.0967(6) 0.7301(7) 0.0396(19) Uani 0.236(3) 1 d D U P C 3
H21E H 0.479198 0.071768 0.738097 0.047 Uiso 0.236(3) 1 calc R U P C 3
H21F H 0.384079 0.096874 0.764746 0.047 Uiso 0.236(3) 1 calc R U P C 3
C22C C 0.4401(8) 0.1601(5) 0.7153(6) 0.0317(19) Uani 0.236(3) 1 d D U P C 3
H22E H 0.485125 0.179450 0.748010 0.038 Uiso 0.236(3) 1 calc R U P C 3
H22F H 0.476720 0.159440 0.682438 0.038 Uiso 0.236(3) 1 calc R U P C 3
O5C O 0.3498(10) 0.1954(5) 0.7013(11) 0.033(2) Uani 0.236(3) 1 d D U P C 3
C23C C 0.3677(10) 0.2552(6) 0.6857(9) 0.033(2) Uani 0.236(3) 1 d D U P C 3
H23E H 0.390532 0.255123 0.648202 0.040 Uiso 0.236(3) 1 calc R U P C 3
H23F H 0.422405 0.273733 0.714094 0.040 Uiso 0.236(3) 1 calc R U P C 3
C24C C 0.2732(10) 0.2933(7) 0.6821(9) 0.0345(19) Uani 0.236(3) 1 d D U P C 3
H24E H 0.242823 0.287060 0.716851 0.041 Uiso 0.236(3) 1 calc R U P C 3
H24F H 0.290047 0.337795 0.679473 0.041 Uiso 0.236(3) 1 calc R U P C 3
O6C O 0.2013(11) 0.2752(5) 0.6324(6) 0.0350(9) Uani 0.236(3) 1 d D U P C 3
C25C C 0.1010(13) 0.2993(8) 0.6328(7) 0.030(2) Uani 0.236(3) 1 d D U P C 3
H25E H 0.102007 0.345194 0.632191 0.037 Uiso 0.236(3) 1 calc R U P C 3
H25F H 0.075840 0.285648 0.667689 0.037 Uiso 0.236(3) 1 calc R U P C 3
C26C C 0.0334(18) 0.2750(8) 0.5809(9) 0.028(2) Uani 0.236(3) 1 d D U P C 3
H26E H -0.035895 0.292466 0.578475 0.034 Uiso 0.236(3) 1 calc R U P C 3
H26F H 0.060259 0.287433 0.546234 0.034 Uiso 0.236(3) 1 calc R U P C 3
K2 K 0.2780(5) 0.2800(3) 0.5077(3) 0.0293(3) Uani 0.243(3) 1 d D U P A 1
O7 O 0.1371(17) 0.3119(6) 0.4186(9) 0.037(2) Uani 0.243(3) 1 d D U P A 1
C27 C 0.0975(17) 0.3730(7) 0.4202(11) 0.039(2) Uani 0.243(3) 1 d D U P A 1
H27A H 0.040207 0.372736 0.441770 0.047 Uiso 0.243(3) 1 calc R U P A 1
H27B H 0.070893 0.386966 0.380778 0.047 Uiso 0.243(3) 1 calc R U P A 1
C28 C 0.1762(14) 0.4166(6) 0.4472(7) 0.039(2) Uani 0.243(3) 1 d D U P A 1
H28A H 0.237077 0.413931 0.428551 0.047 Uiso 0.243(3) 1 calc R U P A 1
H28B H 0.150071 0.459661 0.443376 0.047 Uiso 0.243(3) 1 calc R U P A 1
O8 O 0.2021(10) 0.4003(5) 0.5061(7) 0.0388(19) Uani 0.243(3) 1 d D U P A 1
C29 C 0.2717(3) 0.44390(16) 0.53366(18) 0.0461(8) Uani 0.243(3) 1 d D U P A 1
H29A H 0.266955 0.443608 0.574756 0.055 Uiso 0.243(3) 1 calc R U P A 1
H29B H 0.249943 0.485494 0.518686 0.055 Uiso 0.243(3) 1 calc R U P A 1
C30 C 0.3807(3) 0.43558(16) 0.52838(16) 0.0435(8) Uani 0.243(3) 1 d D U P A 1
H30A H 0.389141 0.433421 0.487861 0.052 Uiso 0.243(3) 1 calc R U P A 1
H30B H 0.423094 0.469774 0.547352 0.052 Uiso 0.243(3) 1 calc R U P A 1
O9 O 0.4063(9) 0.3778(4) 0.5568(7) 0.035(2) Uani 0.243(3) 1 d D U P A 1
C31 C 0.4962(9) 0.3659(6) 0.5408(11) 0.039(2) Uani 0.243(3) 1 d D U P A 1
H31A H 0.543455 0.400896 0.552099 0.046 Uiso 0.243(3) 1 calc R U P A 1
H31B H 0.486558 0.361816 0.498706 0.046 Uiso 0.243(3) 1 calc R U P A 1
C32 C 0.5400(12) 0.3089(7) 0.5673(11) 0.039(2) Uani 0.243(3) 1 d D U P A 1
H32A H 0.602232 0.298252 0.551774 0.047 Uiso 0.243(3) 1 calc R U P A 1
H32B H 0.559571 0.315260 0.608933 0.047 Uiso 0.243(3) 1 calc R U P A 1
O10 O 0.4681(10) 0.2583(5) 0.5567(10) 0.035(2) Uani 0.243(3) 1 d D U P A 1
C33 C 0.5025(11) 0.1993(6) 0.5763(9) 0.037(2) Uani 0.243(3) 1 d D U P A 1
H33A H 0.540278 0.202373 0.615816 0.044 Uiso 0.243(3) 1 calc R U P A 1
H33B H 0.549273 0.182511 0.551846 0.044 Uiso 0.243(3) 1 calc R U P A 1
C34 C 0.4134(9) 0.1567(5) 0.5748(7) 0.0375(19) Uani 0.243(3) 1 d D U P A 1
H34A H 0.438323 0.113791 0.582721 0.045 Uiso 0.243(3) 1 calc R U P A 1
H34B H 0.374693 0.168860 0.605029 0.045 Uiso 0.243(3) 1 calc R U P A 1
O11 O 0.3479(9) 0.1583(4) 0.5211(7) 0.0335(17) Uani 0.243(3) 1 d D U P A 1
C35 C 0.2603(13) 0.1202(5) 0.5185(9) 0.040(2) Uani 0.243(3) 1 d D U P A 1
H35A H 0.220095 0.133214 0.547841 0.048 Uiso 0.243(3) 1 calc R U P A 1
H35B H 0.280645 0.076344 0.525526 0.048 Uiso 0.243(3) 1 calc R U P A 1
C36 C 0.1989(15) 0.1272(7) 0.4605(9) 0.039(2) Uani 0.243(3) 1 d D U P A 1
H36A H 0.242468 0.120684 0.431217 0.047 Uiso 0.243(3) 1 calc R U P A 1
H36B H 0.143604 0.096070 0.454619 0.047 Uiso 0.243(3) 1 calc R U P A 1
O12 O 0.1566(14) 0.1888(5) 0.4555(9) 0.038(2) Uani 0.243(3) 1 d D U P A 1
C37 C 0.1054(16) 0.2036(6) 0.4003(8) 0.038(2) Uani 0.243(3) 1 d D U P A 1
H37A H 0.051204 0.172650 0.388187 0.045 Uiso 0.243(3) 1 calc R U P A 1
H37B H 0.154002 0.201726 0.373128 0.045 Uiso 0.243(3) 1 calc R U P A 1
C38 C 0.0601(17) 0.2660(7) 0.3988(12) 0.037(2) Uani 0.243(3) 1 d D U P A 1
H38A H 0.027407 0.275957 0.359247 0.044 Uiso 0.243(3) 1 calc R U P A 1
H38B H 0.007039 0.266873 0.423254 0.044 Uiso 0.243(3) 1 calc R U P A 1
K2' K 0.2804(4) 0.2793(2) 0.5021(2) 0.0293(3) Uani 0.248(3) 1 d D U P B 2
O7' O 0.1416(14) 0.3164(5) 0.4141(8) 0.0368(19) Uani 0.248(3) 1 d D U P B 2
C27' C 0.1055(15) 0.3784(6) 0.4137(9) 0.039(2) Uani 0.248(3) 1 d D U P B 2
H27C H 0.047420 0.381042 0.434556 0.047 Uiso 0.248(3) 1 calc R U P B 2
H27D H 0.082134 0.392300 0.373908 0.047 Uiso 0.248(3) 1 calc R U P B 2
C28' C 0.1897(16) 0.4180(6) 0.4414(8) 0.039(2) Uani 0.248(3) 1 d D U P B 2
H28C H 0.170675 0.462299 0.435997 0.047 Uiso 0.248(3) 1 calc R U P B 2
H28D H 0.251208 0.410564 0.424178 0.047 Uiso 0.248(3) 1 calc R U P B 2
O8' O 0.2101(11) 0.4032(5) 0.5014(8) 0.042(2) Uani 0.248(3) 1 d D U P B 2
C29' C 0.2993(9) 0.4447(4) 0.5111(5) 0.0461(8) Uani 0.248(3) 1 d D U P B 2
H29C H 0.346377 0.436118 0.484063 0.055 Uiso 0.248(3) 1 calc R U P B 2
H29D H 0.278830 0.488910 0.508144 0.055 Uiso 0.248(3) 1 calc R U P B 2
C30' C 0.3437(8) 0.4286(4) 0.5683(4) 0.0403(16) Uani 0.248(3) 1 d D U P B 2
H30C H 0.394442 0.460686 0.583169 0.048 Uiso 0.248(3) 1 calc R U P B 2
H30D H 0.289719 0.429429 0.592171 0.048 Uiso 0.248(3) 1 calc R U P B 2
O9' O 0.3925(6) 0.3689(3) 0.5744(4) 0.0358(17) Uani 0.248(3) 1 d D U P B 2
C31' C 0.4863(9) 0.3611(6) 0.5555(6) 0.037(2) Uani 0.248(3) 1 d D U P B 2
H31C H 0.533402 0.394954 0.570733 0.044 Uiso 0.248(3) 1 calc R U P B 2
H31D H 0.475739 0.363128 0.513269 0.044 Uiso 0.248(3) 1 calc R U P B 2
C32' C 0.5327(13) 0.2989(6) 0.5755(15) 0.037(2) Uani 0.248(3) 1 d D U P B 2
H32C H 0.593776 0.291259 0.557917 0.045 Uiso 0.248(3) 1 calc R U P B 2
H32D H 0.554081 0.299585 0.617446 0.045 Uiso 0.248(3) 1 calc R U P B 2
O10' O 0.4600(9) 0.2500(5) 0.5599(9) 0.036(2) Uani 0.248(3) 1 d D U P B 2
C33' C 0.4862(10) 0.1866(6) 0.5736(9) 0.040(2) Uani 0.248(3) 1 d D U P B 2
H33C H 0.529599 0.183976 0.611730 0.048 Uiso 0.248(3) 1 calc R U P B 2
H33D H 0.524406 0.168987 0.545118 0.048 Uiso 0.248(3) 1 calc R U P B 2
C34' C 0.3884(10) 0.1509(5) 0.5733(6) 0.0381(19) Uani 0.248(3) 1 d D U P B 2
H34C H 0.403605 0.106980 0.583421 0.046 Uiso 0.248(3) 1 calc R U P B 2
H34D H 0.349811 0.168832 0.601477 0.046 Uiso 0.248(3) 1 calc R U P B 2
O11' O 0.3305(9) 0.1552(4) 0.5173(7) 0.0354(17) Uani 0.248(3) 1 d D U P B 2
C35' C 0.2381(10) 0.1210(5) 0.5110(7) 0.0390(19) Uani 0.248(3) 1 d D U P B 2
H35C H 0.199223 0.133212 0.541179 0.047 Uiso 0.248(3) 1 calc R U P B 2
H35D H 0.253395 0.076150 0.515142 0.047 Uiso 0.248(3) 1 calc R U P B 2
C36' C 0.1764(12) 0.1329(6) 0.4545(7) 0.039(2) Uani 0.248(3) 1 d D U P B 2
H36C H 0.217618 0.124469 0.424426 0.047 Uiso 0.248(3) 1 calc R U P B 2
H36D H 0.116981 0.104687 0.448456 0.047 Uiso 0.248(3) 1 calc R U P B 2
O12' O 0.1424(10) 0.1954(4) 0.4504(6) 0.0348(18) Uani 0.248(3) 1 d D U P B 2
C37' C 0.1025(14) 0.2111(6) 0.3926(7) 0.038(2) Uani 0.248(3) 1 d D U P B 2
H37C H 0.048555 0.181349 0.376598 0.046 Uiso 0.248(3) 1 calc R U P B 2
H37D H 0.157147 0.209458 0.369177 0.046 Uiso 0.248(3) 1 calc R U P B 2
C38' C 0.0601(13) 0.2747(6) 0.3922(9) 0.038(2) Uani 0.248(3) 1 d D U P B 2
H38C H 0.029550 0.286745 0.352839 0.045 Uiso 0.248(3) 1 calc R U P B 2
H38D H 0.006446 0.276455 0.416304 0.045 Uiso 0.248(3) 1 calc R U P B 2
K2C K 0.27325(17) 0.27620(10) 0.52557(8) 0.0293(3) Uani 0.509(3) 1 d D U P C 3
O7C O 0.1438(7) 0.2990(3) 0.4222(4) 0.0360(12) Uani 0.509(3) 1 d D U P C 3
C27C C 0.1016(8) 0.3586(4) 0.4152(5) 0.0376(15) Uani 0.509(3) 1 d D U P C 3
H27E H 0.045054 0.362396 0.437148 0.045 Uiso 0.509(3) 1 calc R U P C 3
H27F H 0.074096 0.366075 0.374455 0.045 Uiso 0.509(3) 1 calc R U P C 3
C28C C 0.1817(10) 0.4053(4) 0.4359(4) 0.0426(16) Uani 0.509(3) 1 d D U P C 3
H28E H 0.240456 0.399656 0.415885 0.051 Uiso 0.509(3) 1 calc R U P C 3
H28F H 0.154479 0.447653 0.427833 0.051 Uiso 0.509(3) 1 calc R U P C 3
O8C O 0.2136(7) 0.3974(3) 0.4959(4) 0.0461(16) Uani 0.509(3) 1 d D U P C 3
C29C C 0.2717(3) 0.44390(16) 0.53366(18) 0.0461(8) Uani 0.509(3) 1 d D U P C 3
H29E H 0.262279 0.437422 0.573647 0.055 Uiso 0.509(3) 1 calc R U P C 3
H29F H 0.248543 0.486277 0.521801 0.055 Uiso 0.509(3) 1 calc R U P C 3
C30C C 0.3807(3) 0.43558(16) 0.52838(16) 0.0435(8) Uani 0.509(3) 1 d D U P C 3
H30E H 0.388446 0.440075 0.487909 0.052 Uiso 0.509(3) 1 calc R U P C 3
H30F H 0.422250 0.468074 0.550720 0.052 Uiso 0.509(3) 1 calc R U P C 3
O9C O 0.4163(5) 0.3754(2) 0.5488(3) 0.0348(12) Uani 0.509(3) 1 d D U P C 3
C31C C 0.5162(5) 0.3602(4) 0.5441(5) 0.0383(14) Uani 0.509(3) 1 d D U P C 3
H31E H 0.562606 0.393929 0.560408 0.046 Uiso 0.509(3) 1 calc R U P C 3
H31F H 0.521937 0.355448 0.503349 0.046 Uiso 0.509(3) 1 calc R U P C 3
C32C C 0.5453(9) 0.3021(4) 0.5747(8) 0.0415(17) Uani 0.509(3) 1 d D U P C 3
H32E H 0.617365 0.291735 0.573730 0.050 Uiso 0.509(3) 1 calc R U P C 3
H32F H 0.535473 0.304987 0.614924 0.050 Uiso 0.509(3) 1 calc R U P C 3
O10C O 0.4783(5) 0.2565(3) 0.5442(3) 0.0359(14) Uani 0.509(3) 1 d D U P C 3
C33C C 0.5159(5) 0.1969(3) 0.5607(3) 0.0375(15) Uani 0.509(3) 1 d D U P C 3
H33E H 0.524172 0.192428 0.602636 0.045 Uiso 0.509(3) 1 calc R U P C 3
H33F H 0.583174 0.190747 0.549141 0.045 Uiso 0.509(3) 1 calc R U P C 3
C34C C 0.4429(4) 0.1505(2) 0.5325(2) 0.0380(10) Uani 0.509(3) 1 d D U P C 3
H34E H 0.434484 0.155327 0.490594 0.046 Uiso 0.509(3) 1 calc R U P C 3
H34F H 0.469162 0.108195 0.542443 0.046 Uiso 0.509(3) 1 calc R U P C 3
O11C O 0.3459(3) 0.15848(18) 0.5509(2) 0.0378(9) Uani 0.509(3) 1 d D U P C 3
C35C C 0.2725(6) 0.1143(3) 0.5311(3) 0.0401(14) Uani 0.509(3) 1 d D U P C 3
H35E H 0.218192 0.116242 0.554720 0.048 Uiso 0.509(3) 1 calc R U P C 3
H35F H 0.303944 0.072666 0.536273 0.048 Uiso 0.509(3) 1 calc R U P C 3
C36C C 0.2247(6) 0.1218(3) 0.4696(4) 0.0405(14) Uani 0.509(3) 1 d D U P C 3
H36E H 0.278028 0.120894 0.445197 0.049 Uiso 0.509(3) 1 calc R U P C 3
H36F H 0.176792 0.087234 0.457820 0.049 Uiso 0.509(3) 1 calc R U P C 3
O12C O 0.1715(6) 0.1798(3) 0.4627(3) 0.0372(12) Uani 0.509(3) 1 d D U P C 3
C37C C 0.1276(6) 0.1907(3) 0.4050(4) 0.0394(15) Uani 0.509(3) 1 d D U P C 3
H37E H 0.079360 0.157004 0.391035 0.047 Uiso 0.509(3) 1 calc R U P C 3
H37F H 0.181440 0.191670 0.381020 0.047 Uiso 0.509(3) 1 calc R U P C 3
C38C C 0.0739(6) 0.2506(3) 0.4015(4) 0.0357(14) Uani 0.509(3) 1 d D U P C 3
H38E H 0.042897 0.259122 0.361355 0.043 Uiso 0.509(3) 1 calc R U P C 3
H38F H 0.018652 0.248959 0.424513 0.043 Uiso 0.509(3) 1 calc R U P C 3
C1S C 0.4428(3) 0.06710(19) 0.05077(18) 0.0467(9) Uani 0.826(4) 1 d D U P D 1
H1S H 0.429322 0.078287 0.011568 0.056 Uiso 0.826(4) 1 calc R U P D 1
C2S C 0.5301(3) 0.03604(19) 0.07211(17) 0.0571(10) Uani 0.826(4) 1 d D U P D 1
H2S H 0.576533 0.025587 0.047402 0.069 Uiso 0.826(4) 1 calc R U P D 1
C3S C 0.5521(3) 0.0197(2) 0.12847(19) 0.0578(11) Uani 0.826(4) 1 d D U P D 1
H3S H 0.612515 -0.002581 0.142807 0.069 Uiso 0.826(4) 1 calc R U P D 1
C4S C 0.4847(3) 0.03617(17) 0.16421(17) 0.0551(9) Uani 0.826(4) 1 d D U P D 1
H4S H 0.499875 0.026774 0.203782 0.066 Uiso 0.826(4) 1 calc R U P D 1
C5S C 0.3961(6) 0.0660(6) 0.1423(2) 0.0435(9) Uani 0.826(4) 1 d D U P D 1
H5S H 0.348863 0.075716 0.166781 0.052 Uiso 0.826(4) 1 calc R U P D 1
C6S C 0.3741(2) 0.08231(13) 0.08554(13) 0.0387(7) Uani 0.826(4) 1 d D U P D 1
C7S C 0.2772(3) 0.11416(17) 0.06220(17) 0.0492(9) Uani 0.826(4) 1 d D U P D 1
H7S1 H 0.292055 0.155272 0.048055 0.074 Uiso 0.826(4) 1 calc R U P D 1
H7S2 H 0.235915 0.118633 0.092345 0.074 Uiso 0.826(4) 1 calc R U P D 1
H7S3 H 0.239753 0.089617 0.030796 0.074 Uiso 0.826(4) 1 calc R U P D 1
C1S' C 0.4829(15) 0.0550(10) 0.0608(7) 0.043(2) Uani 0.174(4) 1 d D U P D 2
H1S' H 0.541900 0.042045 0.046572 0.052 Uiso 0.174(4) 1 calc R U P D 2
C2S' C 0.4053(11) 0.0817(8) 0.0219(7) 0.045(3) Uani 0.174(4) 1 d D U P D 2
H2S' H 0.412334 0.087476 -0.016820 0.054 Uiso 0.174(4) 1 calc R U P D 2
C3S' C 0.3177(11) 0.0996(7) 0.0412(6) 0.041(2) Uani 0.174(4) 1 d D U P D 2
H3S' H 0.262175 0.117568 0.016108 0.049 Uiso 0.174(4) 1 calc R U P D 2
C4S' C 0.3139(12) 0.0905(7) 0.0978(6) 0.044(2) Uani 0.174(4) 1 d D U P D 2
H4S' H 0.252566 0.099984 0.111290 0.053 Uiso 0.174(4) 1 calc R U P D 2
C5S' C 0.395(3) 0.068(3) 0.1358(10) 0.047(3) Uani 0.174(4) 1 d D U P D 2
H5S' H 0.391957 0.068349 0.175476 0.057 Uiso 0.174(4) 1 calc R U P D 2
C6S' C 0.4824(11) 0.0456(8) 0.1170(6) 0.049(2) Uani 0.174(4) 1 d D U P D 2
C7S' C 0.5768(13) 0.0237(9) 0.1564(8) 0.050(4) Uani 0.174(4) 1 d D U P D 2
H7S4 H 0.577648 -0.021777 0.157527 0.076 Uiso 0.174(4) 1 calc R U P D 2
H7S5 H 0.576601 0.039883 0.194894 0.076 Uiso 0.174(4) 1 calc R U P D 2
H7S6 H 0.637444 0.038672 0.142394 0.076 Uiso 0.174(4) 1 calc R U P D 2
C8S C 0.3772(4) -0.0248(2) 0.4760(2) 0.0579(16) Uani 0.5 1 d D U P E -1
H8S H 0.321285 -0.015885 0.446613 0.069 Uiso 0.5 1 calc R U P E -1
C9S C 0.3644(4) -0.0573(2) 0.5227(2) 0.0567(15) Uani 0.5 1 d D U P E -1
H9S H 0.297647 -0.071540 0.524734 0.068 Uiso 0.5 1 calc R U P E -1
C10S C 0.4373(4) -0.0710(3) 0.5658(3) 0.0658(17) Uani 0.5 1 d D U P E -1
H10S H 0.421636 -0.093978 0.597300 0.079 Uiso 0.5 1 calc R U P E -1
C11S C 0.5333(5) -0.0528(3) 0.5655(3) 0.078(2) Uani 0.5 1 d D U P E -1
H11S H 0.587968 -0.062396 0.595358 0.094 Uiso 0.5 1 calc R U P E -1
C12S C 0.5456(5) -0.0190(3) 0.5183(3) 0.0729(15) Uani 0.5 1 d D U P E -1
H12S H 0.611870 -0.003428 0.517166 0.088 Uiso 0.5 1 calc R U P E -1
C13S C 0.4712(4) -0.0054(3) 0.4724(3) 0.0729(15) Uani 0.5 1 d D U P E -1
C14S C 0.4875(7) 0.0306(4) 0.4232(3) 0.100(4) Uani 0.5 1 d D U P E -1
H14D H 0.440101 0.016753 0.389440 0.150 Uiso 0.5 1 calc R U P E -1
H14E H 0.557598 0.024800 0.416822 0.150 Uiso 0.5 1 calc R U P E -1
H14F H 0.475771 0.074650 0.430062 0.150 Uiso 0.5 1 calc R U P E -1

loop_
_atom_site_aniso_label
_atom_site_aniso_U_11
_atom_site_aniso_U_22
_atom_site_aniso_U_33
_atom_site_aniso_U_23
_atom_site_aniso_U_13
_atom_site_aniso_U_12
Si1 0.0213(3) 0.0214(3) 0.0210(3) 0.0030(2) 0.0003(2) -0.0018(2)
Si2 0.0236(3) 0.0183(3) 0.0183(3) 0.0020(2) 0.0022(2) 0.0006(2)
Si3 0.0212(3) 0.0222(3) 0.0236(3) -0.0018(2) -0.0021(2) -0.0018(2)
Si4 0.0242(3) 0.0214(3) 0.0263(3) 0.0050(2) -0.0015(2) -0.0065(2)
Si5 0.0274(3) 0.0252(3) 0.0364(4) 0.0129(3) -0.0053(3) -0.0062(2)
Si6 0.0234(3) 0.0215(3) 0.0249(3) 0.0055(2) 0.0012(2) -0.0001(2)
Si7 0.0269(3) 0.0183(3) 0.0237(3) -0.0005(2) -0.0010(2) -0.0008(2)
Si8 0.0225(3) 0.0295(3) 0.0323(3) 0.0071(3) -0.0014(2) 0.0042(2)
C1 0.0436(13) 0.0372(13) 0.0210(11) 0.0016(10) 0.0032(10) 0.0028(11)
C2 0.0291(12) 0.0299(12) 0.0437(14) 0.0065(11) -0.0056(10) -0.0052(9)
C3 0.0316(13) 0.0558(18) 0.0595(18) -0.0205(14) 0.0170(12) -0.0089(12)
C4 0.0445(14) 0.0288(13) 0.0493(16) 0.0003(11) -0.0242(12) -0.0039(11)
C5 0.0310(12) 0.0454(16) 0.0538(17) 0.0209(13) -0.0046(11) -0.0139(11)
C6 0.0494(15) 0.0304(13) 0.0356(14) -0.0084(10) 0.0024(11) -0.0017(11)
C7 0.0391(15) 0.088(2) 0.0418(16) 0.0329(16) -0.0045(12) -0.0264(15)
C8 0.0471(16) 0.0223(13) 0.108(3) 0.0173(15) -0.0119(17) -0.0049(11)
C9 0.0609(17) 0.0293(13) 0.0329(13) -0.0062(10) 0.0036(12) 0.0081(12)
C10 0.0378(13) 0.0261(12) 0.0555(17) 0.0040(11) -0.0005(12) -0.0070(10)
C11 0.0362(12) 0.0221(11) 0.0388(13) 0.0009(10) -0.0034(10) 0.0032(9)
C12 0.0582(19) 0.0511(19) 0.070(2) -0.0156(16) -0.0218(16) 0.0291(15)
C13 0.0412(16) 0.119(3) 0.0416(17) 0.0331(19) -0.0013(13) 0.0115(18)
C14 0.0484(16) 0.0469(17) 0.0573(19) 0.0031(14) -0.0227(14) 0.0022(13)
K1 0.0279(2) 0.0279(2) 0.0276(2) -0.00554(19) 0.00508(18) -0.00354(18)
O1 0.036(3) 0.020(3) 0.020(3) -0.010(3) 0.001(3) 0.011(3)
C15 0.031(3) 0.026(4) 0.021(3) -0.011(3) -0.006(3) 0.009(3)
C16 0.029(3) 0.024(4) 0.023(3) -0.004(3) -0.001(3) 0.003(3)
O2 0.023(3) 0.022(3) 0.027(3) -0.002(3) 0.003(2) 0.006(3)
C17 0.032(4) 0.020(3) 0.027(3) -0.003(3) 0.004(3) -0.002(3)
C18 0.033(3) 0.024(3) 0.031(4) -0.001(3) 0.007(3) 0.009(3)
O3 0.038(3) 0.035(3) 0.032(4) -0.001(3) -0.001(3) 0.014(3)
C19 0.039(3) 0.038(3) 0.039(3) -0.007(3) -0.008(3) 0.012(3)
C20 0.031(3) 0.043(3) 0.032(3) -0.002(3) 0.001(3) 0.001(3)
O4 0.053(3) 0.050(3) 0.039(3) -0.010(3) 0.005(3) -0.012(3)
C21 0.033(3) 0.049(3) 0.034(4) -0.005(3) 0.001(3) -0.006(3)
C22 0.034(3) 0.049(3) 0.036(4) -0.006(3) -0.005(3) -0.002(3)
O5 0.029(3) 0.039(3) 0.033(4) -0.012(3) 0.009(3) -0.005(3)
C23 0.034(3) 0.035(3) 0.035(3) -0.010(3) 0.006(3) -0.007(3)
C24 0.036(3) 0.031(3) 0.036(3) -0.011(3) 0.004(3) -0.006(3)
O6 0.0367(16) 0.0352(10) 0.032(2) -0.0208(15) 0.0035(16) 0.0051(10)
C25 0.036(4) 0.027(3) 0.032(4) -0.011(3) 0.002(3) 0.010(3)
C26 0.035(3) 0.027(3) 0.023(3) -0.010(3) 0.000(3) 0.008(3)
K1' 0.0279(2) 0.0279(2) 0.0276(2) -0.00554(19) 0.00508(18) -0.00354(18)
O1' 0.030(2) 0.024(3) 0.020(3) -0.006(2) 0.000(2) 0.008(2)
C15' 0.032(3) 0.027(3) 0.023(3) -0.005(3) -0.003(2) 0.006(3)
C16' 0.024(3) 0.028(3) 0.026(2) -0.007(3) -0.001(2) 0.003(3)
O2' 0.027(3) 0.024(3) 0.027(2) 0.000(2) 0.005(2) 0.003(2)
C17' 0.030(3) 0.024(3) 0.026(3) -0.006(3) 0.007(3) -0.002(3)
C18' 0.035(3) 0.022(3) 0.030(3) -0.004(2) 0.004(3) 0.002(3)
O3' 0.031(2) 0.029(2) 0.032(3) 0.0061(18) 0.003(2) 0.0002(17)
C19' 0.051(3) 0.031(2) 0.036(3) 0.002(2) 0.000(2) 0.005(2)
C20' 0.050(3) 0.042(3) 0.034(3) 0.000(2) -0.005(2) 0.009(2)
O4' 0.050(3) 0.045(2) 0.037(2) -0.012(2) 0.011(2) -0.010(2)
C21' 0.033(2) 0.050(3) 0.032(3) -0.006(3) -0.001(3) 0.005(2)
C22' 0.028(2) 0.046(2) 0.021(2) -0.0087(19) 0.0013(18) -0.0048(19)
O5' 0.032(2) 0.039(3) 0.030(3) -0.007(2) 0.001(2) -0.004(2)
C23' 0.036(2) 0.029(2) 0.026(2) -0.0060(19) 0.004(2) -0.012(2)
C24' 0.040(2) 0.030(2) 0.032(2) -0.003(2) 0.008(2) -0.0116(19)
O6' 0.0367(16) 0.0352(10) 0.032(2) -0.0208(15) 0.0035(16) 0.0051(10)
C25' 0.039(3) 0.024(2) 0.029(3) -0.006(2) 0.006(3) 0.005(2)
C26' 0.039(3) 0.024(3) 0.027(3) -0.003(3) 0.004(3) 0.008(3)
K1C 0.0279(2) 0.0279(2) 0.0276(2) -0.00554(19) 0.00508(18) -0.00354(18)
O1C 0.033(3) 0.024(4) 0.021(3) -0.007(3) -0.002(3) 0.006(3)
C15C 0.031(3) 0.024(4) 0.022(3) -0.004(3) 0.001(3) 0.007(3)
C16C 0.024(3) 0.028(4) 0.025(3) -0.007(3) 0.000(3) 0.005(3)
O2C 0.027(4) 0.024(3) 0.025(3) -0.002(3) 0.006(3) 0.002(3)
C17C 0.027(4) 0.024(3) 0.027(3) -0.005(3) 0.004(3) 0.004(3)
C18C 0.033(4) 0.026(3) 0.027(4) -0.004(3) 0.004(4) 0.002(3)
O3C 0.036(4) 0.037(3) 0.034(4) -0.003(3) -0.003(3) 0.015(3)
C19C 0.042(3) 0.036(3) 0.034(3) -0.005(3) 0.002(3) 0.010(3)
C20C 0.049(4) 0.045(4) 0.036(4) -0.005(3) -0.001(3) 0.009(3)
O4C 0.044(3) 0.046(3) 0.033(3) -0.001(3) -0.004(3) -0.005(3)
C21C 0.037(3) 0.046(4) 0.032(3) -0.003(3) -0.003(3) -0.003(3)
C22C 0.023(3) 0.043(3) 0.029(4) -0.004(3) 0.006(3) 0.002(3)
O5C 0.030(3) 0.033(3) 0.035(4) -0.009(3) 0.001(3) -0.001(3)
C23C 0.032(3) 0.034(3) 0.033(3) -0.008(3) 0.004(3) -0.005(3)
C24C 0.037(4) 0.031(3) 0.034(3) -0.015(3) 0.004(3) -0.003(3)
O6C 0.0367(16) 0.0352(10) 0.032(2) -0.0208(15) 0.0035(16) 0.0051(10)
C25C 0.038(4) 0.027(3) 0.024(4) -0.013(3) 0.001(3) 0.008(3)
C26C 0.038(3) 0.024(3) 0.023(4) -0.004(3) 0.008(3) 0.007(3)
K2 0.0360(4) 0.0249(4) 0.0254(9) 0.0018(7) 0.0010(7) 0.0063(3)
O7 0.039(3) 0.037(4) 0.035(3) 0.010(3) 0.011(3) 0.003(3)
C27 0.046(3) 0.035(4) 0.040(4) 0.012(4) 0.014(3) 0.012(4)
C28 0.054(4) 0.029(4) 0.040(4) 0.002(3) 0.023(3) 0.013(3)
O8 0.053(3) 0.028(3) 0.039(3) -0.004(3) 0.019(3) 0.011(3)
C29 0.0614(18) 0.0276(13) 0.0510(19) -0.0011(14) 0.0144(15) 0.0047(13)
C30 0.0562(18) 0.0296(15) 0.0431(17) -0.0003(13) 0.0037(15) -0.0057(14)
O9 0.040(3) 0.035(3) 0.030(4) -0.003(3) 0.006(3) 0.003(3)
C31 0.044(4) 0.042(3) 0.027(4) 0.002(3) -0.004(4) -0.001(3)
C32 0.037(4) 0.046(3) 0.032(4) -0.007(3) -0.002(3) 0.001(3)
O10 0.031(3) 0.035(3) 0.036(4) 0.001(3) -0.004(3) 0.002(3)
C33 0.036(4) 0.033(3) 0.038(4) 0.003(4) 0.000(3) 0.006(3)
C34 0.044(4) 0.029(3) 0.039(3) 0.007(3) 0.005(3) 0.008(3)
O11 0.043(3) 0.025(3) 0.034(3) 0.004(3) 0.013(3) 0.003(3)
C35 0.048(4) 0.035(3) 0.038(4) 0.001(3) 0.007(4) -0.003(3)
C36 0.047(4) 0.033(3) 0.034(4) -0.001(3) 0.003(4) -0.008(4)
O12 0.048(4) 0.038(4) 0.029(4) -0.005(3) 0.009(3) -0.008(3)
C37 0.042(4) 0.041(4) 0.030(4) 0.001(4) 0.005(3) -0.002(4)
C38 0.041(4) 0.039(4) 0.031(4) 0.003(4) 0.006(3) 0.001(4)
K2' 0.0360(4) 0.0249(4) 0.0254(9) 0.0018(7) 0.0010(7) 0.0063(3)
O7' 0.040(3) 0.037(4) 0.035(3) 0.012(3) 0.012(3) 0.006(3)
C27' 0.044(3) 0.036(4) 0.041(4) 0.012(4) 0.016(3) 0.013(4)
C28' 0.052(3) 0.028(4) 0.043(4) 0.006(3) 0.021(3) 0.014(3)
O8' 0.057(3) 0.027(3) 0.045(4) 0.000(3) 0.016(3) 0.010(3)
C29' 0.0614(18) 0.0276(13) 0.0510(19) -0.0011(14) 0.0144(15) 0.0047(13)
C30' 0.049(3) 0.028(3) 0.045(3) -0.010(3) 0.010(3) 0.000(3)
O9' 0.037(3) 0.032(3) 0.035(3) -0.004(3) -0.002(3) 0.002(2)
C31' 0.045(4) 0.042(3) 0.021(4) -0.003(3) -0.001(3) -0.003(3)
C32' 0.029(3) 0.049(3) 0.031(4) 0.001(3) 0.000(3) -0.002(3)
O10' 0.026(3) 0.043(3) 0.036(4) 0.004(3) -0.004(3) 0.003(3)
C33' 0.037(3) 0.039(3) 0.040(3) 0.010(3) 0.000(3) 0.014(3)
C34' 0.044(4) 0.032(3) 0.039(3) 0.008(3) 0.012(3) 0.008(3)
O11' 0.047(3) 0.027(3) 0.035(3) 0.006(3) 0.014(3) 0.004(3)
C35' 0.049(4) 0.031(3) 0.038(4) 0.004(3) 0.013(3) -0.003(3)
C36' 0.050(4) 0.034(3) 0.034(4) -0.005(3) 0.009(3) -0.009(3)
O12' 0.042(3) 0.036(3) 0.027(3) -0.005(3) 0.007(3) -0.009(3)
C37' 0.042(4) 0.043(4) 0.029(4) -0.003(3) 0.004(3) -0.003(3)
C38' 0.039(3) 0.042(4) 0.032(4) 0.006(3) 0.006(3) 0.000(3)
K2C 0.0360(4) 0.0249(4) 0.0254(9) 0.0018(7) 0.0010(7) 0.0063(3)
O7C 0.041(2) 0.033(3) 0.037(2) 0.006(2) 0.0125(17) 0.004(2)
C27C 0.043(2) 0.033(3) 0.038(3) 0.006(3) 0.010(2) 0.004(3)
C28C 0.052(3) 0.031(3) 0.046(3) 0.012(3) 0.014(3) 0.011(3)
O8C 0.053(2) 0.029(2) 0.053(3) 0.005(2) 0.000(2) 0.004(2)
C29C 0.0614(18) 0.0276(13) 0.0510(19) -0.0011(14) 0.0144(15) 0.0047(13)
C30C 0.0562(18) 0.0296(15) 0.0431(17) -0.0003(13) 0.0037(15) -0.0057(14)
O9C 0.047(2) 0.037(2) 0.023(2) -0.0008(16) 0.0138(18) -0.0051(18)
C31C 0.036(3) 0.054(3) 0.024(3) 0.002(2) 0.002(2) -0.004(2)
C32C 0.036(3) 0.052(3) 0.032(3) -0.002(2) -0.007(3) 0.001(2)
O10C 0.042(2) 0.033(2) 0.029(3) -0.0017(18) -0.0021(19) 0.0117(17)
C33C 0.041(3) 0.037(3) 0.034(3) 0.005(2) 0.003(2) 0.014(2)
C34C 0.044(2) 0.030(2) 0.043(2) 0.0070(18) 0.0147(19) 0.0160(18)
O11C 0.0409(19) 0.0351(18) 0.039(2) 0.0056(19) 0.0096(19) 0.0081(15)
C35C 0.049(3) 0.037(2) 0.036(3) 0.006(2) 0.013(2) -0.003(2)
C36C 0.053(3) 0.029(2) 0.037(3) 0.002(2) 0.003(2) -0.003(2)
O12C 0.050(3) 0.034(2) 0.029(3) -0.0003(19) 0.0128(19) 0.0026(19)
C37C 0.049(3) 0.037(3) 0.032(3) -0.005(2) 0.007(2) 0.006(2)
C38C 0.041(3) 0.036(3) 0.029(2) 0.004(3) 0.003(2) 0.000(3)
C1S 0.055(2) 0.043(2) 0.046(2) -0.0071(17) 0.0197(19) -0.0066(18)
C2S 0.059(2) 0.053(2) 0.067(2) -0.0167(19) 0.031(2) -0.0010(18)
C3S 0.050(2) 0.043(2) 0.078(3) -0.012(2) 0.002(2) 0.0149(17)
C4S 0.068(2) 0.0449(19) 0.054(2) 0.0097(16) 0.0164(18) 0.0160(17)
C5S 0.0554(19) 0.0310(19) 0.050(2) 0.007(2) 0.0265(17) 0.0050(15)
C6S 0.0464(17) 0.0243(14) 0.0491(18) -0.0061(13) 0.0191(14) -0.0073(12)
C7S 0.050(2) 0.046(2) 0.051(2) -0.0059(17) 0.0050(17) -0.0080(16)
C1S' 0.044(4) 0.034(4) 0.057(4) -0.012(4) 0.021(4) 0.005(4)
C2S' 0.050(5) 0.037(5) 0.054(5) -0.005(5) 0.022(4) -0.009(4)
C3S' 0.041(5) 0.029(4) 0.054(5) -0.006(4) 0.014(4) -0.006(4)
C4S' 0.047(5) 0.029(4) 0.059(5) -0.005(4) 0.016(4) -0.004(4)
C5S' 0.053(5) 0.034(5) 0.057(5) -0.002(5) 0.016(5) 0.002(4)
C6S' 0.054(4) 0.036(3) 0.059(4) -0.004(3) 0.016(3) 0.001(3)
C7S' 0.051(8) 0.035(7) 0.057(9) 0.001(8) -0.014(7) -0.002(7)
C8S 0.048(3) 0.063(4) 0.058(3) -0.016(3) -0.007(3) 0.017(3)
C9S 0.049(3) 0.052(3) 0.072(4) -0.011(3) 0.016(3) 0.008(3)
C10S 0.071(4) 0.058(4) 0.066(4) 0.002(3) 0.007(3) 0.004(3)
C11S 0.062(4) 0.121(6) 0.058(4) 0.026(4) 0.031(3) 0.037(4)
C12S 0.044(3) 0.102(4) 0.078(3) 0.020(3) 0.025(2) 0.045(3)
C13S 0.044(3) 0.102(4) 0.078(3) 0.020(3) 0.025(2) 0.045(3)
C14S 0.105(7) 0.109(7) 0.077(6) -0.050(5) -0.010(5) 0.073(6)

loop_
_atom_type_symbol
_atom_type_description
_atom_type_scat_dispersion_real
_atom_type_scat_dispersion_imag
_atom_type_scat_source
C C 0.0033 0.0016 'International Tables Vol C Tables 4.2.6.8 and 6.1.1.4'
H H 0.0000 0.0000 'International Tables Vol C Tables 4.2.6.8 and 6.1.1.4'
O O 0.0106 0.0060 'International Tables Vol C Tables 4.2.6.8 and 6.1.1.4'
Si Si 0.0817 0.0704 'International Tables Vol C Tables 4.2.6.8 and 6.1.1.4'
K K 0.2009 0.2494 'International Tables Vol C Tables 4.2.6.8 and 6.1.1.4'

loop_
_geom_angle_atom_site_label_1
_geom_angle_atom_site_label_2
_geom_angle_atom_site_label_3
_geom_angle
_geom_angle_site_symmetry_1
_geom_angle_site_symmetry_3
_geom_angle_publ_flag
C1 Si1 C2 102.29(12) . . ?
C1 Si1 Si2 118.64(8) . . ?
C2 Si1 Si2 105.11(8) . . ?
C1 Si1 Si6 115.20(8) . . ?
C2 Si1 Si6 109.91(8) . . ?
Si2 Si1 Si6 105.09(3) . . ?
Si3 Si2 Si7 100.40(3) . . ?
Si3 Si2 Si1 102.17(3) . . ?
Si7 Si2 Si1 105.43(3) . . ?
Si3 Si2 K1 122.45(3) . 4_665 ?
Si7 Si2 K1 133.79(3) . 4_665 ?
Si1 Si2 K1 83.24(2) . 4_665 ?
C3 Si3 C4 103.44(14) . . ?
C3 Si3 Si2 119.11(9) . . ?
C4 Si3 Si2 111.86(9) . . ?
C3 Si3 Si4 106.78(10) . . ?
C4 Si3 Si4 104.30(8) . . ?
Si2 Si3 Si4 110.17(3) . . ?
C6 Si4 C5 106.22(13) . . ?
C6 Si4 Si3 107.05(8) . . ?
C5 Si4 Si3 108.23(9) . . ?
C6 Si4 Si5 109.64(9) . . ?
C5 Si4 Si5 110.62(8) . . ?
Si3 Si4 Si5 114.68(3) . . ?
C8 Si5 C7 104.50(16) . . ?
C8 Si5 Si6 108.83(10) . . ?
C7 Si5 Si6 121.13(9) . . ?
C8 Si5 Si4 107.20(10) . . ?
C7 Si5 Si4 104.06(9) . . ?
Si6 Si5 Si4 110.26(3) . . ?
Si5 Si6 Si8 102.07(3) . . ?
Si5 Si6 Si1 101.63(3) . . ?
Si8 Si6 Si1 106.31(3) . . ?
Si5 Si6 K1 122.28(3) . 4_665 ?
Si8 Si6 K1 131.93(3) . 4_665 ?
Si1 Si6 K1 83.54(2) . 4_665 ?
C9 Si7 C11 105.38(12) . . ?
C9 Si7 C10 103.50(13) . . ?
C11 Si7 C10 104.45(11) . . ?
C9 Si7 Si2 119.10(8) . . ?
C11 Si7 Si2 111.34(8) . . ?
C10 Si7 Si2 111.79(9) . . ?
C12 Si8 C13 104.01(18) . . ?
C12 Si8 C14 105.20(15) . . ?
C13 Si8 C14 100.90(16) . . ?
C12 Si8 Si6 111.15(10) . . ?
C13 Si8 Si6 121.03(9) . . ?
C14 Si8 Si6 112.95(9) . . ?
Si1 C1 H1A 109.5 . . ?
Si1 C1 H1B 109.5 . . ?
H1A C1 H1B 109.5 . . ?
Si1 C1 H1C 109.5 . . ?
H1A C1 H1C 109.5 . . ?
H1B C1 H1C 109.5 . . ?
Si1 C2 H2A 109.5 . . ?
Si1 C2 H2B 109.5 . . ?
H2A C2 H2B 109.5 . . ?
Si1 C2 H2C 109.5 . . ?
H2A C2 H2C 109.5 . . ?
H2B C2 H2C 109.5 . . ?
Si3 C3 H3A 109.5 . . ?
Si3 C3 H3B 109.5 . . ?
H3A C3 H3B 109.5 . . ?
Si3 C3 H3C 109.5 . . ?
H3A C3 H3C 109.5 . . ?
H3B C3 H3C 109.5 . . ?
Si3 C4 H4A 109.5 . . ?
Si3 C4 H4B 109.5 . . ?
H4A C4 H4B 109.5 . . ?
Si3 C4 H4C 109.5 . . ?
H4A C4 H4C 109.5 . . ?
H4B C4 H4C 109.5 . . ?
Si4 C5 H5A 109.5 . . ?
Si4 C5 H5B 109.5 . . ?
H5A C5 H5B 109.5 . . ?
Si4 C5 H5C 109.5 . . ?
H5A C5 H5C 109.5 . . ?
H5B C5 H5C 109.5 . . ?
Si4 C6 H6A 109.5 . . ?
Si4 C6 H6B 109.5 . . ?
H6A C6 H6B 109.5 . . ?
Si4 C6 H6C 109.5 . . ?
H6A C6 H6C 109.5 . . ?
H6B C6 H6C 109.5 . . ?
Si5 C7 H7A 109.5 . . ?
Si5 C7 H7B 109.5 . . ?
H7A C7 H7B 109.5 . . ?
Si5 C7 H7C 109.5 . . ?
H7A C7 H7C 109.5 . . ?
H7B C7 H7C 109.5 . . ?
Si5 C8 H8A 109.5 . . ?
Si5 C8 H8B 109.5 . . ?
H8A C8 H8B 109.5 . . ?
Si5 C8 H8C 109.5 . . ?
H8A C8 H8C 109.5 . . ?
H8B C8 H8C 109.5 . . ?
Si7 C9 H9A 109.5 . . ?
Si7 C9 H9B 109.5 . . ?
H9A C9 H9B 109.5 . . ?
Si7 C9 H9C 109.5 . . ?
H9A C9 H9C 109.5 . . ?
H9B C9 H9C 109.5 . . ?
Si7 C10 H10A 109.5 . . ?
Si7 C10 H10B 109.5 . . ?
H10A C10 H10B 109.5 . . ?
Si7 C10 H10C 109.5 . . ?
H10A C10 H10C 109.5 . . ?
H10B C10 H10C 109.5 . . ?
Si7 C11 H11A 109.5 . . ?
Si7 C11 H11B 109.5 . . ?
H11A C11 H11B 109.5 . . ?
Si7 C11 H11C 109.5 . . ?
H11A C11 H11C 109.5 . . ?
H11B C11 H11C 109.5 . . ?
Si8 C12 H12A 109.5 . . ?
Si8 C12 H12B 109.5 . . ?
H12A C12 H12B 109.5 . . ?
Si8 C12 H12C 109.5 . . ?
H12A C12 H12C 109.5 . . ?
H12B C12 H12C 109.5 . . ?
Si8 C13 H13A 109.5 . . ?
Si8 C13 H13B 109.5 . . ?
H13A C13 H13B 109.5 . . ?
Si8 C13 H13C 109.5 . . ?
H13A C13 H13C 109.5 . . ?
H13B C13 H13C 109.5 . . ?
Si8 C14 H14A 109.5 . . ?
Si8 C14 H14B 109.5 . . ?
H14A C14 H14B 109.5 . . ?
Si8 C14 H14C 109.5 . . ?
H14A C14 H14C 109.5 . . ?
H14B C14 H14C 109.5 . . ?
O1 K1 O4 150.0(6) . . ?
O1 K1 O5 111.9(4) . . ?
O4 K1 O5 57.4(3) . . ?
O1 K1 O3 109.3(4) . . ?
O4 K1 O3 56.1(3) . . ?
O5 K1 O3 105.9(4) . . ?
O1 K1 O2 57.0(3) . . ?
O4 K1 O2 109.9(3) . . ?
O5 K1 O2 137.9(6) . . ?
O3 K1 O2 54.7(3) . . ?
O1 K1 O6 56.1(3) . . ?
O4 K1 O6 111.3(4) . . ?
O5 K1 O6 56.7(3) . . ?
O3 K1 O6 131.9(4) . . ?
O2 K1 O6 105.5(3) . . ?
O1 K1 Si6 110.5(4) . 4_566 ?
O4 K1 Si6 95.6(3) . 4_566 ?
O5 K1 Si6 79.5(4) . 4_566 ?
O3 K1 Si6 134.0(3) . 4_566 ?
O2 K1 Si6 142.1(4) . 4_566 ?
O6 K1 Si6 89.9(2) . 4_566 ?
O1 K1 Si2 99.0(4) . 4_566 ?
O4 K1 Si2 105.8(4) . 4_566 ?
O5 K1 Si2 138.9(4) . 4_566 ?
O3 K1 Si2 87.7(4) . 4_566 ?
O2 K1 Si2 81.6(4) . 4_566 ?
O6 K1 Si2 136.5(2) . 4_566 ?
Si6 K1 Si2 64.274(16) 4_566 4_566 ?
O1 K1 C16 42.7(3) . . ?
O4 K1 C16 132.4(3) . . ?
O5 K1 C16 149.3(5) . . ?
O3 K1 C16 76.4(3) . . ?
O2 K1 C16 23.5(2) . . ?
O6 K1 C16 98.3(3) . . ?
Si6 K1 C16 121.6(3) 4_566 . ?
Si2 K1 C16 71.1(4) 4_566 . ?
C26 O1 C15 113.1(9) . . ?
C26 O1 K1 125.2(8) . . ?
C15 O1 K1 121.5(8) . . ?
O1 C15 C16 110.8(11) . . ?
O1 C15 H15A 109.5 . . ?
C16 C15 H15A 109.5 . . ?
O1 C15 H15B 109.5 . . ?
C16 C15 H15B 109.5 . . ?
H15A C15 H15B 108.1 . . ?
O2 C16 C15 109.0(12) . . ?
O2 C16 K1 60.5(7) . . ?
C15 C16 K1 84.7(7) . . ?
O2 C16 H16A 109.9 . . ?
C15 C16 H16A 109.9 . . ?
K1 C16 H16A 67.9 . . ?
O2 C16 H16B 109.9 . . ?
C15 C16 H16B 109.9 . . ?
K1 C16 H16B 165.1 . . ?
H16A C16 H16B 108.3 . . ?
C16 O2 C17 110.4(12) . . ?
C16 O2 K1 96.0(9) . . ?
C17 O2 K1 100.9(9) . . ?
O2 C17 C18 109.2(11) . . ?
O2 C17 H17A 109.8 . . ?
C18 C17 H17A 109.8 . . ?
O2 C17 H17B 109.8 . . ?
C18 C17 H17B 109.8 . . ?
H17A C17 H17B 108.3 . . ?
O3 C18 C17 109.5(10) . . ?
O3 C18 H18A 109.8 . . ?
C17 C18 H18A 109.8 . . ?
O3 C18 H18B 109.8 . . ?
C17 C18 H18B 109.8 . . ?
H18A C18 H18B 108.2 . . ?
C19 O3 C18 118.6(9) . . ?
C19 O3 K1 118.8(6) . . ?
C18 O3 K1 122.4(7) . . ?
O3 C19 C20 114.0(8) . . ?
O3 C19 H19A 108.7 . . ?
C20 C19 H19A 108.7 . . ?
O3 C19 H19B 108.7 . . ?
C20 C19 H19B 108.7 . . ?
H19A C19 H19B 107.6 . . ?
O4 C20 C19 107.5(9) . . ?
O4 C20 H20A 110.2 . . ?
C19 C20 H20A 110.2 . . ?
O4 C20 H20B 110.2 . . ?
C19 C20 H20B 110.2 . . ?
H20A C20 H20B 108.5 . . ?
C20 O4 C21 112.4(12) . . ?
C20 O4 K1 113.8(8) . . ?
C21 O4 K1 117.1(7) . . ?
O4 C21 C22 109.3(10) . . ?
O4 C21 H21A 109.8 . . ?
C22 C21 H21A 109.8 . . ?
O4 C21 H21B 109.8 . . ?
C22 C21 H21B 109.8 . . ?
H21A C21 H21B 108.3 . . ?
O5 C22 C21 115.2(10) . . ?
O5 C22 H22A 108.5 . . ?
C21 C22 H22A 108.5 . . ?
O5 C22 H22B 108.5 . . ?
C21 C22 H22B 108.5 . . ?
H22A C22 H22B 107.5 . . ?
C22 O5 C23 117.0(11) . . ?
C22 O5 K1 118.2(6) . . ?
C23 O5 K1 121.7(7) . . ?
O5 C23 C24 108.7(10) . . ?
O5 C23 H23A 109.9 . . ?
C24 C23 H23A 109.9 . . ?
O5 C23 H23B 109.9 . . ?
C24 C23 H23B 109.9 . . ?
H23A C23 H23B 108.3 . . ?
O6 C24 C23 110.0(10) . . ?
O6 C24 H24A 109.7 . . ?
C23 C24 H24A 109.7 . . ?
O6 C24 H24B 109.7 . . ?
C23 C24 H24B 109.7 . . ?
H24A C24 H24B 108.2 . . ?
C25 O6 C24 112.6(10) . . ?
C25 O6 K1 94.8(8) . . ?
C24 O6 K1 98.6(7) . . ?
C25 O6 K2 110.8(10) . . ?
C24 O6 K2 121.1(9) . . ?
K1 O6 K2 115.4(3) . . ?
O6 C25 C26 110.1(13) . . ?
O6 C25 H25A 109.6 . . ?
C26 C25 H25A 109.6 . . ?
O6 C25 H25B 109.6 . . ?
C26 C25 H25B 109.6 . . ?
H25A C25 H25B 108.2 . . ?
O1 C26 C25 108.7(11) . . ?
O1 C26 H26A 110.0 . . ?
C25 C26 H26A 110.0 . . ?
O1 C26 H26B 110.0 . . ?
C25 C26 H26B 110.0 . . ?
H26A C26 H26B 108.3 . . ?
O4' K1' O1' 155.1(5) . . ?
O4' K1' O5' 60.4(2) . . ?
O1' K1' O5' 107.4(3) . . ?
O4' K1' O3' 58.84(19) . . ?
O1' K1' O3' 108.9(3) . . ?
O5' K1' O3' 104.1(3) . . ?
O4' K1' O2' 114.2(2) . . ?
O1' K1' O2' 57.0(3) . . ?
O5' K1' O2' 134.8(5) . . ?
O3' K1' O2' 55.4(2) . . ?
O4' K1' C19' 44.18(17) . . ?
O1' K1' C19' 131.3(3) . . ?
O5' K1' C19' 101.9(2) . . ?
O3' K1' C19' 24.76(15) . . ?
O2' K1' C19' 74.69(18) . . ?
O4' K1' O6' 109.4(2) . . ?
O1' K1' O6' 54.6(3) . . ?
O5' K1' O6' 52.75(18) . . ?
O3' K1' O6' 118.33(17) . . ?
O2' K1' O6' 98.4(3) . . ?
C19' K1' O6' 136.51(14) . . ?
O4' K1' C22' 43.68(16) . . ?
O1' K1' C22' 129.9(2) . . ?
O5' K1' C22' 23.5(2) . . ?
O3' K1' C22' 98.85(17) . . ?
O2' K1' C22' 147.6(3) . . ?
C19' K1' C22' 87.86(13) . . ?
O6' K1' C22' 75.63(13) . . ?
Si6 K1' Si2 64.274(16) 4_566 4_566 ?
C26' O1' C15' 112.6(9) . . ?
C26' O1' K1' 123.9(6) . . ?
C15' O1' K1' 121.9(6) . . ?
O1' C15' C16' 107.9(10) . . ?
O1' C15' H15C 110.1 . . ?
C16' C15' H15C 110.1 . . ?
O1' C15' H15D 110.1 . . ?
C16' C15' H15D 110.1 . . ?
H15C C15' H15D 108.4 . . ?
O2' C16' C15' 107.9(11) . . ?
O2' C16' H16C 110.1 . . ?
C15' C16' H16C 110.1 . . ?
O2' C16' H16D 110.1 . . ?
C15' C16' H16D 110.1 . . ?
H16C C16' H16D 108.4 . . ?
C16' O2' C17' 113.6(11) . . ?
C16' O2' K1' 96.4(8) . . ?
C17' O2' K1' 99.4(7) . . ?
O2' C17' C18' 107.4(9) . . ?
O2' C17' H17C 110.2 . . ?
C18' C17' H17C 110.2 . . ?
O2' C17' H17D 110.2 . . ?
C18' C17' H17D 110.2 . . ?
H17C C17' H17D 108.5 . . ?
O3' C18' C17' 111.6(8) . . ?
O3' C18' H18C 109.3 . . ?
C17' C18' H18C 109.3 . . ?
O3' C18' H18D 109.3 . . ?
C17' C18' H18D 109.3 . . ?
H18C C18' H18D 108.0 . . ?
C19' O3' C18' 110.8(7) . . ?
C19' O3' K1' 95.1(4) . . ?
C18' O3' K1' 118.6(5) . . ?
O3' C19' C20' 106.6(5) . . ?
O3' C19' K1' 60.1(3) . . ?
C20' C19' K1' 84.8(3) . . ?
O3' C19' H19C 110.4 . . ?
C20' C19' H19C 110.4 . . ?
K1' C19' H19C 164.4 . . ?
O3' C19' H19D 110.4 . . ?
C20' C19' H19D 110.4 . . ?
K1' C19' H19D 67.1 . . ?
H19C C19' H19D 108.6 . . ?
O4' C20' C19' 111.8(5) . . ?
O4' C20' H20C 109.3 . . ?
C19' C20' H20C 109.3 . . ?
O4' C20' H20D 109.3 . . ?
C19' C20' H20D 109.3 . . ?
H20C C20' H20D 107.9 . . ?
C20' O4' C21' 119.3(6) . . ?
C20' O4' K1' 118.4(4) . . ?
C21' O4' K1' 119.0(5) . . ?
O4' C21' C22' 109.9(6) . . ?
O4' C21' H21C 109.7 . . ?
C22' C21' H21C 109.7 . . ?
O4' C21' H21D 109.7 . . ?
C22' C21' H21D 109.7 . . ?
H21C C21' H21D 108.2 . . ?
O5' C22' C21' 107.9(7) . . ?
O5' C22' K1' 56.6(4) . . ?
C21' C22' K1' 83.4(4) . . ?
O5' C22' H22C 110.1 . . ?
C21' C22' H22C 110.1 . . ?
K1' C22' H22C 72.4 . . ?
O5' C22' H22D 110.1 . . ?
C21' C22' H22D 110.1 . . ?
K1' C22' H22D 164.4 . . ?
H22C C22' H22D 108.4 . . ?
C22' O5' C23' 111.1(10) . . ?
C22' O5' K1' 99.9(5) . . ?
C23' O5' K1' 104.9(6) . . ?
O5' C23' C24' 108.3(7) . . ?
O5' C23' H23C 110.0 . . ?
C24' C23' H23C 110.0 . . ?
O5' C23' H23D 110.0 . . ?
C24' C23' H23D 110.0 . . ?
H23C C23' H23D 108.4 . . ?
O6' C24' C23' 111.6(4) . . ?
O6' C24' H24C 109.3 . . ?
C23' C24' H24C 109.3 . . ?
O6' C24' H24D 109.3 . . ?
C23' C24' H24D 109.3 . . ?
H24C C24' H24D 108.0 . . ?
C25' O6' C24' 110.4(6) . . ?
C25' O6' K2' 121.6(5) . . ?
C24' O6' K2' 105.6(4) . . ?
C25' O6' K1' 87.7(5) . . ?
C24' O6' K1' 108.5(3) . . ?
K2' O6' K1' 121.9(2) . . ?
O6' C25' C26' 108.0(9) . . ?
O6' C25' H25C 110.1 . . ?
C26' C25' H25C 110.1 . . ?
O6' C25' H25D 110.1 . . ?
C26' C25' H25D 110.1 . . ?
H25C C25' H25D 108.4 . . ?
O1' C26' C25' 109.8(8) . . ?
O1' C26' H26C 109.7 . . ?
C25' C26' H26C 109.7 . . ?
O1' C26' H26D 109.7 . . ?
C25' C26' H26D 109.7 . . ?
H26C C26' H26D 108.2 . . ?
O1C K1C O5C 110.4(6) . . ?
O1C K1C O3C 110.8(6) . . ?
O5C K1C O3C 105.8(4) . . ?
O1C K1C O4C 137.1(9) . . ?
O5C K1C O4C 54.0(3) . . ?
O3C K1C O4C 53.5(3) . . ?
O1C K1C O2C 56.5(4) . . ?
O5C K1C O2C 135.4(8) . . ?
O3C K1C O2C 56.0(4) . . ?
O4C K1C O2C 103.9(4) . . ?
O1C K1C O6C 55.1(4) . . ?
O5C K1C O6C 56.7(3) . . ?
O3C K1C O6C 134.1(5) . . ?
O4C K1C O6C 104.2(3) . . ?
O2C K1C O6C 104.1(5) . . ?
Si6 K1C Si2 64.274(16) 4_566 4_566 ?
O1C K1C K2C 53.2(8) . . ?
O5C K1C K2C 62.4(5) . . ?
O3C K1C K2C 102.5(4) . . ?
O4C K1C K2C 88.67(18) . . ?
O2C K1C K2C 81.1(5) . . ?
O6C K1C K2C 32.0(3) . . ?
Si6 K1C K2C 120.02(3) 4_566 . ?
Si2 K1C K2C 152.47(3) 4_566 . ?
C15C O1C C26C 111.3(11) . . ?
C15C O1C K1C 124.2(9) . . ?
C26C O1C K1C 124.3(9) . . ?
O1C C15C C16C 108.3(14) . . ?
O1C C15C H15E 110.0 . . ?
C16C C15C H15E 110.0 . . ?
O1C C15C H15F 110.0 . . ?
C16C C15C H15F 110.0 . . ?
H15E C15C H15F 108.4 . . ?
O2C C16C C15C 111.6(17) . . ?
O2C C16C H16E 109.3 . . ?
C15C C16C H16E 109.3 . . ?
O2C C16C H16F 109.3 . . ?
C15C C16C H16F 109.3 . . ?
H16E C16C H16F 108.0 . . ?
C16C O2C C17C 111.5(16) . . ?
C16C O2C K1C 97.0(12) . . ?
C17C O2C K1C 100.5(11) . . ?
O2C C17C C18C 108.6(15) . . ?
O2C C17C H17E 110.0 . . ?
C18C C17C H17E 110.0 . . ?
O2C C17C H17F 110.0 . . ?
C18C C17C H17F 110.0 . . ?
H17E C17C H17F 108.4 . . ?
O3C C18C C17C 110.5(13) . . ?
O3C C18C H18E 109.5 . . ?
C17C C18C H18E 109.5 . . ?
O3C C18C H18F 109.5 . . ?
C17C C18C H18F 109.5 . . ?
H18E C18C H18F 108.1 . . ?
C18C O3C C19C 114.3(10) . . ?
C18C O3C K1C 118.7(8) . . ?
C19C O3C K1C 125.6(7) . . ?
O3C C19C C20C 108.1(10) . . ?
O3C C19C H19E 110.1 . . ?
C20C C19C H19E 110.1 . . ?
O3C C19C H19F 110.1 . . ?
C20C C19C H19F 110.1 . . ?
H19E C19C H19F 108.4 . . ?
O4C C20C C19C 113.6(11) . . ?
O4C C20C H20E 108.8 . . ?
C19C C20C H20E 108.8 . . ?
O4C C20C H20F 108.8 . . ?
C19C C20C H20F 108.8 . . ?
H20E C20C H20F 107.7 . . ?
C20C O4C C21C 113.2(9) . . ?
C20C O4C K1C 114.4(8) . . ?
C21C O4C K1C 109.6(8) . . ?
O4C C21C C22C 109.0(11) . . ?
O4C C21C H21E 109.9 . . ?
C22C C21C H21E 109.9 . . ?
O4C C21C H21F 109.9 . . ?
C22C C21C H21F 109.9 . . ?
H21E C21C H21F 108.3 . . ?
O5C C22C C21C 110.3(10) . . ?
O5C C22C H22E 109.6 . . ?
C21C C22C H22E 109.6 . . ?
O5C C22C H22F 109.6 . . ?
C21C C22C H22F 109.6 . . ?
H22E C22C H22F 108.1 . . ?
C23C O5C C22C 112.9(12) . . ?
C23C O5C K1C 120.7(8) . . ?
C22C O5C K1C 123.1(7) . . ?
O5C C23C C24C 110.4(12) . . ?
O5C C23C H23E 109.6 . . ?
C24C C23C H23E 109.6 . . ?
O5C C23C H23F 109.6 . . ?
C24C C23C H23F 109.6 . . ?
H23E C23C H23F 108.1 . . ?
O6C C24C C23C 109.6(12) . . ?
O6C C24C H24E 109.7 . . ?
C23C C24C H24E 109.7 . . ?
O6C C24C H24F 109.7 . . ?
C23C C24C H24F 109.7 . . ?
H24E C24C H24F 108.2 . . ?
C25C O6C C24C 112.8(12) . . ?
C25C O6C K2C 117.1(9) . . ?
C24C O6C K2C 116.6(11) . . ?
C25C O6C K1C 94.5(9) . . ?
C24C O6C K1C 100.1(9) . . ?
K2C O6C K1C 112.0(4) . . ?
O6C C25C C26C 107.4(13) . . ?
O6C C25C H25E 110.2 . . ?
C26C C25C H25E 110.2 . . ?
O6C C25C H25F 110.2 . . ?
C26C C25C H25F 110.2 . . ?
H25E C25C H25F 108.5 . . ?
O1C C26C C25C 108.7(13) . . ?
O1C C26C H26E 109.9 . . ?
C25C C26C H26E 109.9 . . ?
O1C C26C H26F 109.9 . . ?
C25C C26C H26F 109.9 . . ?
H26E C26C H26F 108.3 . . ?
O10 K2 O7 152.5(9) . . ?
O10 K2 O12 121.8(4) . . ?
O7 K2 O12 62.6(3) . . ?
O10 K2 O8 119.3(4) . . ?
O7 K2 O8 62.8(4) . . ?
O12 K2 O8 118.9(4) . . ?
O10 K2 O11 60.4(3) . . ?
O7 K2 O11 120.7(4) . . ?
O12 K2 O11 62.0(3) . . ?
O8 K2 O11 173.7(6) . . ?
O10 K2 O9 59.0(3) . . ?
O7 K2 O9 115.3(4) . . ?
O12 K2 O9 177.1(6) . . ?
O8 K2 O9 60.3(3) . . ?
O11 K2 O9 119.1(3) . . ?
O10 K2 O6 93.5(6) . . ?
O7 K2 O6 113.6(7) . . ?
O12 K2 O6 95.8(6) . . ?
O8 K2 O6 82.3(4) . . ?
O11 K2 O6 91.4(4) . . ?
O9 K2 O6 86.8(4) . . ?
O10 K2 C31 44.1(3) . . ?
O7 K2 C31 119.8(5) . . ?
O12 K2 C31 156.3(7) . . ?
O8 K2 C31 78.0(3) . . ?
O11 K2 C31 103.2(3) . . ?
O9 K2 C31 22.3(3) . . ?
O6 K2 C31 103.4(5) . . ?
O10 K2 C34 43.4(3) . . ?
O7 K2 C34 143.9(4) . . ?
O12 K2 C34 83.0(3) . . ?
O8 K2 C34 152.3(4) . . ?
O11 K2 C34 23.3(2) . . ?
O9 K2 C34 98.6(3) . . ?
O6 K2 C34 78.4(4) . . ?
C31 K2 C34 87.3(3) . . ?
O10 K2 C28 127.8(4) . . ?
O7 K2 C28 43.6(3) . . ?
O12 K2 C28 105.5(3) . . ?
O8 K2 C28 23.5(3) . . ?
O11 K2 C28 162.1(4) . . ?
O9 K2 C28 72.8(3) . . ?
O6 K2 C28 103.1(4) . . ?
C31 K2 C28 83.8(4) . . ?
C34 K2 C28 171.1(4) . . ?
O10 K2 C35 82.2(3) . . ?
O7 K2 C35 105.6(3) . . ?
O12 K2 C35 43.1(3) . . ?
O8 K2 C35 154.0(5) . . ?
O11 K2 C35 23.1(3) . . ?
O9 K2 C35 138.7(3) . . ?
O6 K2 C35 81.8(5) . . ?
C31 K2 C35 125.9(3) . . ?
C34 K2 C35 40.2(3) . . ?
C28 K2 C35 148.5(3) . . ?
C27 O7 C38 113.3(13) . . ?
C27 O7 K2 115.6(10) . . ?
C38 O7 K2 116.5(10) . . ?
O7 C27 C28 111.2(12) . . ?
O7 C27 H27A 109.4 . . ?
C28 C27 H27A 109.4 . . ?
O7 C27 H27B 109.4 . . ?
C28 C27 H27B 109.4 . . ?
H27A C27 H27B 108.0 . . ?
O8 C28 C27 107.8(12) . . ?
O8 C28 K2 50.8(5) . . ?
C27 C28 K2 80.6(7) . . ?
O8 C28 H28A 110.1 . . ?
C27 C28 H28A 110.1 . . ?
K2 C28 H28A 81.0 . . ?
O8 C28 H28B 110.1 . . ?
C27 C28 H28B 110.1 . . ?
K2 C28 H28B 160.9 . . ?
H28A C28 H28B 108.5 . . ?
C29 O8 C28 108.9(11) . . ?
C29 O8 K2 114.1(6) . . ?
C28 O8 K2 105.7(7) . . ?
O8 C29 C30 117.1(7) . . ?
O8 C29 H29A 108.0 . . ?
C30 C29 H29A 108.0 . . ?
O8 C29 H29B 108.0 . . ?
C30 C29 H29B 108.0 . . ?
H29A C29 H29B 107.3 . . ?
O9 C30 C29 102.9(6) . . ?
O9 C30 H30A 111.2 . . ?
C29 C30 H30A 111.2 . . ?
O9 C30 H30B 111.2 . . ?
C29 C30 H30B 111.2 . . ?
H30A C30 H30B 109.1 . . ?
C31 O9 C30 100.6(11) . . ?
C31 O9 K2 104.3(8) . . ?
C30 O9 K2 111.9(6) . . ?
O9 C31 C32 110.4(15) . . ?
O9 C31 K2 53.4(6) . . ?
C32 C31 K2 84.6(7) . . ?
O9 C31 H31A 109.6 . . ?
C32 C31 H31A 109.6 . . ?
K2 C31 H31A 161.9 . . ?
O9 C31 H31B 109.6 . . ?
C32 C31 H31B 109.6 . . ?
K2 C31 H31B 76.1 . . ?
H31A C31 H31B 108.1 . . ?
O10 C32 C31 110.8(10) . . ?
O10 C32 H32A 109.5 . . ?
C31 C32 H32A 109.5 . . ?
O10 C32 H32B 109.5 . . ?
C31 C32 H32B 109.5 . . ?
H32A C32 H32B 108.1 . . ?
C33 O10 C32 117.1(9) . . ?
C33 O10 K2 122.7(8) . . ?
C32 O10 K2 120.1(7) . . ?
O10 C33 C34 109.6(10) . . ?
O10 C33 H33A 109.8 . . ?
C34 C33 H33A 109.8 . . ?
O10 C33 H33B 109.8 . . ?
C34 C33 H33B 109.8 . . ?
H33A C33 H33B 108.2 . . ?
O11 C34 C33 111.8(11) . . ?
O11 C34 K2 51.0(4) . . ?
C33 C34 K2 83.7(6) . . ?
O11 C34 H34A 109.2 . . ?
C33 C34 H34A 109.2 . . ?
K2 C34 H34A 160.2 . . ?
O11 C34 H34B 109.2 . . ?
C33 C34 H34B 109.2 . . ?
K2 C34 H34B 80.5 . . ?
H34A C34 H34B 107.9 . . ?
C34 O11 C35 113.6(11) . . ?
C34 O11 K2 105.6(6) . . ?
C35 O11 K2 106.4(7) . . ?
O11 C35 C36 107.5(13) . . ?
O11 C35 K2 50.4(5) . . ?
C36 C35 K2 82.1(7) . . ?
O11 C35 H35A 110.2 . . ?
C36 C35 H35A 110.2 . . ?
K2 C35 H35A 79.8 . . ?
O11 C35 H35B 110.2 . . ?
C36 C35 H35B 110.2 . . ?
K2 C35 H35B 160.4 . . ?
H35A C35 H35B 108.5 . . ?
O12 C36 C35 108.5(11) . . ?
O12 C36 H36A 110.0 . . ?
C35 C36 H36A 110.0 . . ?
O12 C36 H36B 110.0 . . ?
C35 C36 H36B 110.0 . . ?
H36A C36 H36B 108.4 . . ?
C37 O12 C36 114.0(13) . . ?
C37 O12 K2 114.7(8) . . ?
C36 O12 K2 115.9(9) . . ?
O12 C37 C38 111.2(13) . . ?
O12 C37 H37A 109.4 . . ?
C38 C37 H37A 109.4 . . ?
O12 C37 H37B 109.4 . . ?
C38 C37 H37B 109.4 . . ?
H37A C37 H37B 108.0 . . ?
O7 C38 C37 110.6(12) . . ?
O7 C38 H38A 109.5 . . ?
C37 C38 H38A 109.5 . . ?
O7 C38 H38B 109.5 . . ?
C37 C38 H38B 109.5 . . ?
H38A C38 H38B 108.1 . . ?
O10' K2' O7' 158.6(7) . . ?
O10' K2' O12' 124.3(3) . . ?
O7' K2' O12' 61.3(3) . . ?
O10' K2' O11' 61.4(3) . . ?
O7' K2' O11' 120.8(3) . . ?
O12' K2' O11' 63.0(3) . . ?
O10' K2' O9' 60.5(3) . . ?
O7' K2' O9' 119.6(3) . . ?
O12' K2' O9' 166.6(5) . . ?
O11' K2' O9' 119.3(3) . . ?
O10' K2' O8' 120.1(4) . . ?
O7' K2' O8' 61.8(4) . . ?
O12' K2' O8' 115.2(4) . . ?
O11' K2' O8' 170.4(6) . . ?
O9' K2' O8' 60.0(3) . . ?
O10' K2' O6' 85.4(5) . . ?
O7' K2' O6' 115.5(6) . . ?
O12' K2' O6' 95.2(4) . . ?
O11' K2' O6' 87.4(4) . . ?
O9' K2' O6' 72.2(3) . . ?
O8' K2' O6' 83.3(5) . . ?
O10' K2' C31' 46.2(3) . . ?
O7' K2' C31' 123.8(4) . . ?
O12' K2' C31' 167.4(4) . . ?
O11' K2' C31' 107.3(3) . . ?
O9' K2' C31' 24.8(2) . . ?
O8' K2' C31' 75.7(3) . . ?
O6' K2' C31' 92.4(3) . . ?
O10' K2' C34' 43.9(3) . . ?
O7' K2' C34' 143.7(3) . . ?
O12' K2' C34' 83.2(3) . . ?
O11' K2' C34' 23.6(2) . . ?
O9' K2' C34' 96.7(3) . . ?
O8' K2' C34' 151.1(4) . . ?
O6' K2' C34' 72.5(3) . . ?
C31' K2' C34' 89.4(3) . . ?
O10' K2' C35' 82.9(3) . . ?
O7' K2' C35' 104.1(3) . . ?
O12' K2' C35' 43.1(3) . . ?
O11' K2' C35' 23.0(2) . . ?
O9' K2' C35' 135.0(3) . . ?
O8' K2' C35' 150.6(5) . . ?
O6' K2' C35' 80.3(4) . . ?
C31' K2' C35' 129.1(3) . . ?
C34' K2' C35' 40.2(3) . . ?
O10' K2' C28' 130.6(4) . . ?
O7' K2' C28' 42.7(3) . . ?
O12' K2' C28' 103.0(3) . . ?
O11' K2' C28' 162.4(4) . . ?
O9' K2' C28' 76.9(3) . . ?
O8' K2' C28' 24.1(3) . . ?
O6' K2' C28' 105.3(4) . . ?
C31' K2' C28' 84.7(3) . . ?
C34' K2' C28' 173.6(3) . . ?
C35' K2' C28' 146.0(3) . . ?
O10' K2' C37' 136.4(4) . . ?
O7' K2' C37' 42.1(3) . . ?
O12' K2' C37' 21.8(3) . . ?
O11' K2' C37' 79.1(3) . . ?
O9' K2' C37' 161.6(3) . . ?
O8' K2' C37' 102.0(3) . . ?
O6' K2' C37' 111.8(4) . . ?
C31' K2' C37' 155.4(4) . . ?
C34' K2' C37' 101.6(3) . . ?
C35' K2' C37' 62.6(3) . . ?
C28' K2' C37' 84.8(3) . . ?
C27' O7' C38' 110.6(10) . . ?
C27' O7' K2' 118.5(8) . . ?
C38' O7' K2' 118.5(8) . . ?
O7' C27' C28' 108.1(11) . . ?
O7' C27' H27C 110.1 . . ?
C28' C27' H27C 110.1 . . ?
O7' C27' H27D 110.1 . . ?
C28' C27' H27D 110.1 . . ?
H27C C27' H27D 108.4 . . ?
C27' C28' O8' 108.3(13) . . ?
C27' C28' C29' 152.7(13) . . ?
O8' C28' C29' 44.7(7) . . ?
C27' C28' K2' 82.6(7) . . ?
O8' C28' K2' 53.1(6) . . ?
C29' C28' K2' 76.1(4) . . ?
C27' C28' H28C 110.0 . . ?
O8' C28' H28C 110.0 . . ?
C29' C28' H28C 88.1 . . ?
K2' C28' H28C 162.5 . . ?
C27' C28' H28D 110.0 . . ?
O8' C28' H28D 110.0 . . ?
C29' C28' H28D 81.7 . . ?
K2' C28' H28D 77.0 . . ?
H28C C28' H28D 108.4 . . ?
C28' O8' C29' 91.8(11) . . ?
C28' O8' K2' 102.8(8) . . ?
C29' O8' K2' 108.3(7) . . ?
C30' C29' O8' 101.2(10) . . ?
C30' C29' C28' 143.7(9) . . ?
O8' C29' C28' 43.4(6) . . ?
C30' C29' K2' 80.1(5) . . ?
O8' C29' K2' 48.7(5) . . ?
C28' C29' K2' 69.3(4) . . ?
C30' C29' H29C 111.5 . . ?
O8' C29' H29C 111.5 . . ?
C28' C29' H29C 82.4 . . ?
K2' C29' H29C 79.6 . . ?
C30' C29' H29D 111.5 . . ?
O8' C29' H29D 111.5 . . ?
C28' C29' H29D 93.5 . . ?
K2' C29' H29D 159.8 . . ?
H29C C29' H29D 109.3 . . ?
O9' C30' C29' 114.9(8) . . ?
O9' C30' H30C 108.5 . . ?
C29' C30' H30C 108.5 . . ?
O9' C30' H30D 108.5 . . ?
C29' C30' H30D 108.5 . . ?
H30C C30' H30D 107.5 . . ?
C31' O9' C30' 119.0(9) . . ?
C31' O9' K2' 97.5(6) . . ?
C30' O9' K2' 111.4(5) . . ?
O9' C31' C32' 110.0(13) . . ?
O9' C31' K2' 57.7(5) . . ?
C32' C31' K2' 85.2(6) . . ?
O9' C31' H31C 109.7 . . ?
C32' C31' H31C 109.7 . . ?
K2' C31' H31C 163.9 . . ?
O9' C31' H31D 109.7 . . ?
C32' C31' H31D 109.7 . . ?
K2' C31' H31D 70.8 . . ?
H31C C31' H31D 108.2 . . ?
O10' C32' C31' 110.3(9) . . ?
O10' C32' K2' 40.8(5) . . ?
C31' C32' K2' 69.5(6) . . ?
O10' C32' H32C 109.6 . . ?
C31' C32' H32C 109.6 . . ?
K2' C32' H32C 123.5 . . ?
O10' C32' H32D 109.6 . . ?
C31' C32' H32D 109.6 . . ?
K2' C32' H32D 125.8 . . ?
H32C C32' H32D 108.1 . . ?
C33' O10' C32' 120.9(9) . . ?
C33' O10' K2' 120.8(7) . . ?
C32' O10' K2' 118.3(7) . . ?
O10' C33' C34' 107.9(9) . . ?
O10' C33' H33C 110.1 . . ?
C34' C33' H33C 110.1 . . ?
O10' C33' H33D 110.1 . . ?
C34' C33' H33D 110.1 . . ?
H33C C33' H33D 108.4 . . ?
O11' C34' C33' 107.6(10) . . ?
O11' C34' K2' 51.0(4) . . ?
C33' C34' K2' 83.2(6) . . ?
O11' C34' H34C 110.2 . . ?
C33' C34' H34C 110.2 . . ?
K2' C34' H34C 160.6 . . ?
O11' C34' H34D 110.2 . . ?
C33' C34' H34D 110.2 . . ?
K2' C34' H34D 78.3 . . ?
H34C C34' H34D 108.5 . . ?
C35' O11' C34' 112.9(11) . . ?
C35' O11' K2' 107.6(6) . . ?
C34' O11' K2' 105.4(6) . . ?
O11' C35' C36' 110.2(10) . . ?
O11' C35' K2' 49.4(4) . . ?
C36' C35' K2' 81.1(6) . . ?
O11' C35' H35C 109.6 . . ?
C36' C35' H35C 109.6 . . ?
K2' C35' H35C 83.9 . . ?
O11' C35' H35D 109.6 . . ?
C36' C35' H35D 109.6 . . ?
K2' C35' H35D 159.0 . . ?
H35C C35' H35D 108.1 . . ?
O12' C36' C35' 110.5(9) . . ?
O12' C36' H36C 109.5 . . ?
C35' C36' H36C 109.5 . . ?
O12' C36' H36D 109.5 . . ?
C35' C36' H36D 109.5 . . ?
H36C C36' H36D 108.1 . . ?
C36' O12' C37' 110.7(10) . . ?
C36' O12' K2' 114.5(7) . . ?
C37' O12' K2' 113.0(7) . . ?
O12' C37' C38' 107.7(11) . . ?
O12' C37' K2' 45.2(5) . . ?
C38' C37' K2' 80.0(6) . . ?
O12' C37' H37C 110.2 . . ?
C38' C37' H37C 110.2 . . ?
K2' C37' H37C 155.0 . . ?
O12' C37' H37D 110.2 . . ?
C38' C37' H37D 110.2 . . ?
K2' C37' H37D 87.9 . . ?
H37C C37' H37D 108.5 . . ?
O7' C38' C37' 108.2(10) . . ?
O7' C38' H38C 110.1 . . ?
C37' C38' H38C 110.1 . . ?
O7' C38' H38D 110.1 . . ?
C37' C38' H38D 110.1 . . ?
H38C C38' H38D 108.4 . . ?
O10C K2C O11C 60.90(16) . . ?
O10C K2C O12C 110.8(2) . . ?
O11C K2C O12C 63.13(15) . . ?
O10C K2C O8C 115.0(2) . . ?
O11C K2C O8C 175.3(3) . . ?
O12C K2C O8C 118.25(19) . . ?
O10C K2C O7C 128.5(3) . . ?
O11C K2C O7C 119.77(19) . . ?
O12C K2C O7C 59.04(17) . . ?
O8C K2C O7C 60.4(2) . . ?
O10C K2C O9C 57.85(17) . . ?
O11C K2C O9C 116.79(16) . . ?
O12C K2C O9C 156.1(3) . . ?
O8C K2C O9C 59.95(19) . . ?
O7C K2C O9C 109.3(2) . . ?
O10C K2C O6C 109.4(3) . . ?
O11C K2C O6C 87.6(2) . . ?
O12C K2C O6C 105.4(3) . . ?
O8C K2C O6C 96.2(3) . . ?
O7C K2C O6C 122.1(4) . . ?
O9C K2C O6C 98.4(3) . . ?
O10C K2C C35C 81.21(18) . . ?
O11C K2C C35C 21.81(13) . . ?
O12C K2C C35C 42.92(15) . . ?
O8C K2C C35C 160.70(19) . . ?
O7C K2C C35C 101.70(18) . . ?
O9C K2C C35C 138.36(18) . . ?
O6C K2C C35C 87.5(3) . . ?
O10C K2C C34C 41.68(16) . . ?
O11C K2C C34C 22.65(11) . . ?
O12C K2C C34C 72.53(16) . . ?
O8C K2C C34C 152.7(3) . . ?
O7C K2C C34C 118.2(2) . . ?
O9C K2C C34C 99.53(15) . . ?
O6C K2C C34C 105.2(3) . . ?
C35C K2C C34C 39.99(15) . . ?
O10C K2C K1C 103.83(15) . . ?
O11C K2C K1C 56.80(9) . . ?
O12C K2C K1C 74.69(19) . . ?
O8C K2C K1C 127.7(3) . . ?
O7C K2C K1C 118.3(2) . . ?
O9C K2C K1C 126.80(14) . . ?
O6C K2C K1C 36.0(2) . . ?
C35C K2C K1C 51.83(15) . . ?
C34C K2C K1C 78.47(9) . . ?
C27C O7C C38C 113.8(6) . . ?
C27C O7C K2C 116.1(5) . . ?
C38C O7C K2C 116.4(4) . . ?
O7C C27C C28C 109.3(6) . . ?
O7C C27C H27E 109.8 . . ?
C28C C27C H27E 109.8 . . ?
O7C C27C H27F 109.8 . . ?
C28C C27C H27F 109.8 . . ?
H27E C27C H27F 108.3 . . ?
O8C C28C C27C 108.9(7) . . ?
O8C C28C H28E 109.9 . . ?
C27C C28C H28E 109.9 . . ?
O8C C28C H28F 109.9 . . ?
C27C C28C H28F 109.9 . . ?
H28E C28C H28F 108.3 . . ?
C28C O8C C29C 124.2(7) . . ?
C28C O8C K2C 112.8(5) . . ?
C29C O8C K2C 112.7(4) . . ?
O8C C29C C30C 106.6(5) . . ?
O8C C29C H29E 110.4 . . ?
C30C C29C H29E 110.4 . . ?
O8C C29C H29F 110.4 . . ?
C30C C29C H29F 110.4 . . ?
H29E C29C H29F 108.6 . . ?
O9C C30C C29C 110.5(4) . . ?
O9C C30C H30E 109.5 . . ?
C29C C30C H30E 109.5 . . ?
O9C C30C H30F 109.5 . . ?
C29C C30C H30F 109.5 . . ?
H30E C30C H30F 108.1 . . ?
C31C O9C C30C 116.7(5) . . ?
C31C O9C K2C 115.0(5) . . ?
C30C O9C K2C 116.1(3) . . ?
O9C C31C C32C 109.7(8) . . ?
O9C C31C H31E 109.7 . . ?
C32C C31C H31E 109.7 . . ?
O9C C31C H31F 109.7 . . ?
C32C C31C H31F 109.7 . . ?
H31E C31C H31F 108.2 . . ?
O10C C32C C31C 104.2(8) . . ?
O10C C32C H32E 110.9 . . ?
C31C C32C H32E 110.9 . . ?
O10C C32C H32F 110.9 . . ?
C31C C32C H32F 110.9 . . ?
H32E C32C H32F 108.9 . . ?
C33C O10C C32C 108.7(6) . . ?
C33C O10C K2C 119.2(4) . . ?
C32C O10C K2C 119.7(7) . . ?
O10C C33C C34C 108.4(5) . . ?
O10C C33C H33E 110.0 . . ?
C34C C33C H33E 110.0 . . ?
O10C C33C H33F 110.0 . . ?
C34C C33C H33F 110.0 . . ?
H33E C33C H33F 108.4 . . ?
O11C C34C C33C 109.7(4) . . ?
O11C C34C K2C 47.1(2) . . ?
C33C C34C K2C 82.4(3) . . ?
O11C C34C H34E 109.7 . . ?
C33C C34C H34E 109.7 . . ?
K2C C34C H34E 84.8 . . ?
O11C C34C H34F 109.7 . . ?
C33C C34C H34F 109.7 . . ?
K2C C34C H34F 156.8 . . ?
H34E C34C H34F 108.2 . . ?
C35C O11C C34C 115.6(5) . . ?
C35C O11C K2C 110.9(4) . . ?
C34C O11C K2C 110.2(3) . . ?
O11C C35C C36C 114.5(5) . . ?
O11C C35C K2C 47.3(3) . . ?
C36C C35C K2C 82.0(3) . . ?
O11C C35C H35E 108.6 . . ?
C36C C35C H35E 108.6 . . ?
K2C C35C H35E 89.2 . . ?
O11C C35C H35F 108.6 . . ?
C36C C35C H35F 108.6 . . ?
K2C C35C H35F 155.1 . . ?
H35E C35C H35F 107.6 . . ?
O12C C36C C35C 108.9(6) . . ?
O12C C36C H36E 109.9 . . ?
C35C C36C H36E 109.9 . . ?
O12C C36C H36F 109.9 . . ?
C35C C36C H36F 109.9 . . ?
H36E C36C H36F 108.3 . . ?
C37C O12C C36C 111.7(6) . . ?
C37C O12C K2C 118.8(4) . . ?
C36C O12C K2C 113.9(4) . . ?
O12C C37C C38C 108.5(6) . . ?
O12C C37C H37E 110.0 . . ?
C38C C37C H37E 110.0 . . ?
O12C C37C H37F 110.0 . . ?
C38C C37C H37F 110.0 . . ?
H37E C37C H37F 108.4 . . ?
O7C C38C C37C 109.7(6) . . ?
O7C C38C H38E 109.7 . . ?
C37C C38C H38E 109.7 . . ?
O7C C38C H38F 109.7 . . ?
C37C C38C H38F 109.7 . . ?
H38E C38C H38F 108.2 . . ?
C2S C1S C6S 120.5(4) . . ?
C2S C1S H1S 119.7 . . ?
C6S C1S H1S 119.7 . . ?
C1S C2S C3S 121.2(4) . . ?
C1S C2S H2S 119.4 . . ?
C3S C2S H2S 119.4 . . ?
C2S C3S C4S 118.8(4) . . ?
C2S C3S H3S 120.6 . . ?
C4S C3S H3S 120.6 . . ?
C5S C4S C3S 119.7(4) . . ?
C5S C4S H4S 120.1 . . ?
C3S C4S H4S 120.1 . . ?
C4S C5S C6S 121.3(4) . . ?
C4S C5S H5S 119.4 . . ?
C6S C5S H5S 119.4 . . ?
C1S C6S C5S 118.4(3) . . ?
C1S C6S C7S 120.8(3) . . ?
C5S C6S C7S 120.8(3) . . ?
C6S C7S H7S1 109.5 . . ?
C6S C7S H7S2 109.5 . . ?
H7S1 C7S H7S2 109.5 . . ?
C6S C7S H7S3 109.5 . . ?
H7S1 C7S H7S3 109.5 . . ?
H7S2 C7S H7S3 109.5 . . ?
C6S' C1S' C2S' 126.3(16) . . ?
C6S' C1S' H1S' 116.9 . . ?
C2S' C1S' H1S' 116.9 . . ?
C3S' C2S' C1S' 118.1(15) . . ?
C3S' C2S' H2S' 120.9 . . ?
C1S' C2S' H2S' 120.9 . . ?
C4S' C3S' C2S' 117.4(14) . . ?
C4S' C3S' H3S' 121.3 . . ?
C2S' C3S' H3S' 121.3 . . ?
C3S' C4S' C5S' 122.8(16) . . ?
C3S' C4S' H4S' 118.6 . . ?
C5S' C4S' H4S' 118.6 . . ?
C4S' C5S' C6S' 120.9(18) . . ?
C4S' C5S' H5S' 119.5 . . ?
C6S' C5S' H5S' 119.5 . . ?
C1S' C6S' C5S' 113.9(14) . . ?
C1S' C6S' C7S' 121.1(15) . . ?
C5S' C6S' C7S' 124.0(16) . . ?
C6S' C7S' H7S4 109.5 . . ?
C6S' C7S' H7S5 109.5 . . ?
H7S4 C7S' H7S5 109.5 . . ?
C6S' C7S' H7S6 109.5 . . ?
H7S4 C7S' H7S6 109.5 . . ?
H7S5 C7S' H7S6 109.5 . . ?
C13S C8S C9S 117.7(6) . . ?
C13S C8S H8S 121.1 . . ?
C9S C8S H8S 121.1 . . ?
C10S C9S C8S 125.2(6) . . ?
C10S C9S H9S 117.4 . . ?
C8S C9S H9S 117.4 . . ?
C9S C10S C11S 120.5(6) . . ?
C9S C10S H10S 119.7 . . ?
C11S C10S H10S 119.7 . . ?
C10S C11S C12S 114.1(6) . . ?
C10S C11S H11S 123.0 . . ?
C12S C11S H11S 123.0 . . ?
C11S C12S C13S 126.3(6) . . ?
C11S C12S H12S 116.8 . . ?
C13S C12S H12S 116.8 . . ?
C8S C13S C12S 116.1(6) . . ?
C8S C13S C14S 119.2(6) . . ?
C12S C13S C14S 124.6(6) . . ?
C13S C14S H14D 109.5 . . ?
C13S C14S H14E 109.5 . . ?
H14D C14S H14E 109.5 . . ?
C13S C14S H14F 109.5 . . ?
H14D C14S H14F 109.5 . . ?
H14E C14S H14F 109.5 . . ?

loop_
_geom_bond_atom_site_label_1
_geom_bond_atom_site_label_2
_geom_bond_distance
_geom_bond_site_symmetry_2
_geom_bond_publ_flag
Si1 C1 1.911(2) . ?
Si1 C2 1.912(2) . ?
Si1 Si2 2.3483(8) . ?
Si1 Si6 2.3514(8) . ?
Si2 Si3 2.3216(8) . ?
Si2 Si7 2.3306(8) . ?
Si2 K1 3.5142(7) 4_665 ?
Si3 C3 1.900(3) . ?
Si3 C4 1.906(2) . ?
Si3 Si4 2.3385(8) . ?
Si4 C6 1.889(3) . ?
Si4 C5 1.901(2) . ?
Si4 Si5 2.3464(8) . ?
Si5 C8 1.903(3) . ?
Si5 C7 1.907(3) . ?
Si5 Si6 2.3338(8) . ?
Si6 Si8 2.3388(8) . ?
Si6 K1 3.4989(8) 4_665 ?
Si7 C9 1.890(3) . ?
Si7 C11 1.890(2) . ?
Si7 C10 1.895(2) . ?
Si8 C12 1.875(3) . ?
Si8 C13 1.893(3) . ?
Si8 C14 1.897(3) . ?
C1 H1A 0.9800 . ?
C1 H1B 0.9800 . ?
C1 H1C 0.9800 . ?
C2 H2A 0.9800 . ?
C2 H2B 0.9800 . ?
C2 H2C 0.9800 . ?
C3 H3A 0.9800 . ?
C3 H3B 0.9800 . ?
C3 H3C 0.9800 . ?
C4 H4A 0.9800 . ?
C4 H4B 0.9800 . ?
C4 H4C 0.9800 . ?
C5 H5A 0.9800 . ?
C5 H5B 0.9800 . ?
C5 H5C 0.9800 . ?
C6 H6A 0.9800 . ?
C6 H6B 0.9800 . ?
C6 H6C 0.9800 . ?
C7 H7A 0.9800 . ?
C7 H7B 0.9800 . ?
C7 H7C 0.9800 . ?
C8 H8A 0.9800 . ?
C8 H8B 0.9800 . ?
C8 H8C 0.9800 . ?
C9 H9A 0.9800 . ?
C9 H9B 0.9800 . ?
C9 H9C 0.9800 . ?
C10 H10A 0.9800 . ?
C10 H10B 0.9800 . ?
C10 H10C 0.9800 . ?
C11 H11A 0.9800 . ?
C11 H11B 0.9800 . ?
C11 H11C 0.9800 . ?
C12 H12A 0.9800 . ?
C12 H12B 0.9800 . ?
C12 H12C 0.9800 . ?
C13 H13A 0.9800 . ?
C13 H13B 0.9800 . ?
C13 H13C 0.9800 . ?
C14 H14A 0.9800 . ?
C14 H14B 0.9800 . ?
C14 H14C 0.9800 . ?
K1 O1 2.750(10) . ?
K1 O4 2.854(10) . ?
K1 O5 2.919(10) . ?
K1 O3 2.934(9) . ?
K1 O2 3.092(10) . ?
K1 O6 3.173(9) . ?
K1 C16 3.535(16) . ?
O1 C26 1.418(11) . ?
O1 C15 1.433(11) . ?
C15 C16 1.485(12) . ?
C15 H15A 0.9900 . ?
C15 H15B 0.9900 . ?
C16 O2 1.419(12) . ?
C16 H16A 0.9900 . ?
C16 H16B 0.9900 . ?
O2 C17 1.428(12) . ?
C17 C18 1.486(12) . ?
C17 H17A 0.9900 . ?
C17 H17B 0.9900 . ?
C18 O3 1.385(11) . ?
C18 H18A 0.9900 . ?
C18 H18B 0.9900 . ?
O3 C19 1.368(11) . ?
C19 C20 1.486(11) . ?
C19 H19A 0.9900 . ?
C19 H19B 0.9900 . ?
C20 O4 1.400(15) . ?
C20 H20A 0.9900 . ?
C20 H20B 0.9900 . ?
O4 C21 1.423(11) . ?
C21 C22 1.465(12) . ?
C21 H21A 0.9900 . ?
C21 H21B 0.9900 . ?
C22 O5 1.372(12) . ?
C22 H22A 0.9900 . ?
C22 H22B 0.9900 . ?
O5 C23 1.376(11) . ?
C23 C24 1.503(11) . ?
C23 H23A 0.9900 . ?
C23 H23B 0.9900 . ?
C24 O6 1.442(11) . ?
C24 H24A 0.9900 . ?
C24 H24B 0.9900 . ?
O6 C25 1.430(11) . ?
O6 K2 3.224(14) . ?
C25 C26 1.504(12) . ?
C25 H25A 0.9900 . ?
C25 H25B 0.9900 . ?
C26 H26A 0.9900 . ?
C26 H26B 0.9900 . ?
K1' O4' 2.706(6) . ?
K1' O1' 2.806(7) . ?
K1' O5' 2.940(8) . ?
K1' O3' 2.951(7) . ?
K1' O2' 3.103(8) . ?
K1' C19' 3.390(5) . ?
K1' O6' 3.391(6) . ?
K1' C22' 3.469(5) . ?
O1' C26' 1.420(9) . ?
O1' C15' 1.423(9) . ?
C15' C16' 1.504(10) . ?
C15' H15C 0.9900 . ?
C15' H15D 0.9900 . ?
C16' O2' 1.418(9) . ?
C16' H16C 0.9900 . ?
C16' H16D 0.9900 . ?
O2' C17' 1.425(9) . ?
C17' C18' 1.505(9) . ?
C17' H17C 0.9900 . ?
C17' H17D 0.9900 . ?
C18' O3' 1.436(8) . ?
C18' H18C 0.9900 . ?
C18' H18D 0.9900 . ?
O3' C19' 1.426(8) . ?
C19' C20' 1.489(8) . ?
C19' H19C 0.9900 . ?
C19' H19D 0.9900 . ?
C20' O4' 1.382(8) . ?
C20' H20C 0.9900 . ?
C20' H20D 0.9900 . ?
O4' C21' 1.427(9) . ?
C21' C22' 1.509(8) . ?
C21' H21C 0.9900 . ?
C21' H21D 0.9900 . ?
C22' O5' 1.404(11) . ?
C22' H22C 0.9900 . ?
C22' H22D 0.9900 . ?
O5' C23' 1.443(10) . ?
C23' C24' 1.504(7) . ?
C23' H23C 0.9900 . ?
C23' H23D 0.9900 . ?
C24' O6' 1.456(7) . ?
C24' H24C 0.9900 . ?
C24' H24D 0.9900 . ?
O6' C25' 1.422(8) . ?
O6' K2' 2.911(7) . ?
C25' C26' 1.499(9) . ?
C25' H25C 0.9900 . ?
C25' H25D 0.9900 . ?
C26' H26C 0.9900 . ?
C26' H26D 0.9900 . ?
K1C O1C 2.772(12) . ?
K1C O5C 2.936(11) . ?
K1C O3C 2.970(10) . ?
K1C O4C 3.036(8) . ?
K1C O2C 3.100(12) . ?
K1C O6C 3.176(11) . ?
K1C K2C 5.012(2) . ?
O1C C15C 1.418(13) . ?
O1C C26C 1.433(13) . ?
C15C C16C 1.487(14) . ?
C15C H15E 0.9900 . ?
C15C H15F 0.9900 . ?
C16C O2C 1.418(14) . ?
C16C H16E 0.9900 . ?
C16C H16F 0.9900 . ?
O2C C17C 1.420(14) . ?
C17C C18C 1.490(13) . ?
C17C H17E 0.9900 . ?
C17C H17F 0.9900 . ?
C18C O3C 1.421(12) . ?
C18C H18E 0.9900 . ?
C18C H18F 0.9900 . ?
O3C C19C 1.442(11) . ?
C19C C20C 1.469(13) . ?
C19C H19E 0.9900 . ?
C19C H19F 0.9900 . ?
C20C O4C 1.372(13) . ?
C20C H20E 0.9900 . ?
C20C H20F 0.9900 . ?
O4C C21C 1.392(12) . ?
C21C C22C 1.459(13) . ?
C21C H21E 0.9900 . ?
C21C H21F 0.9900 . ?
C22C O5C 1.416(13) . ?
C22C H22E 0.9900 . ?
C22C H22F 0.9900 . ?
O5C C23C 1.375(13) . ?
C23C C24C 1.493(12) . ?
C23C H23E 0.9900 . ?
C23C H23F 0.9900 . ?
C24C O6C 1.441(12) . ?
C24C H24E 0.9900 . ?
C24C H24F 0.9900 . ?
O6C C25C 1.437(13) . ?
O6C K2C 2.865(17) . ?
C25C C26C 1.493(13) . ?
C25C H25E 0.9900 . ?
C25C H25F 0.9900 . ?
C26C H26E 0.9900 . ?
C26C H26F 0.9900 . ?
K2 O10 2.646(10) . ?
K2 O7 2.671(10) . ?
K2 O12 2.709(9) . ?
K2 O8 2.781(9) . ?
K2 O11 2.785(8) . ?
K2 O9 2.839(10) . ?
K2 C31 3.427(12) . ?
K2 C34 3.449(9) . ?
K2 C28 3.453(12) . ?
K2 C35 3.465(10) . ?
O7 C27 1.421(13) . ?
O7 C38 1.447(13) . ?
C27 C28 1.474(13) . ?
C27 H27A 0.9900 . ?
C27 H27B 0.9900 . ?
C28 O8 1.428(13) . ?
C28 H28A 0.9900 . ?
C28 H28B 0.9900 . ?
O8 C29 1.403(11) . ?
C29 C30 1.490(5) . ?
C29 H29A 0.9900 . ?
C29 H29B 0.9900 . ?
C30 O9 1.431(11) . ?
C30 H30A 0.9900 . ?
C30 H30B 0.9900 . ?
O9 C31 1.344(14) . ?
C31 C32 1.458(13) . ?
C31 H31A 0.9900 . ?
C31 H31B 0.9900 . ?
C32 O10 1.445(12) . ?
C32 H32A 0.9900 . ?
C32 H32B 0.9900 . ?
O10 C33 1.406(12) . ?
C33 C34 1.497(13) . ?
C33 H33A 0.9900 . ?
C33 H33B 0.9900 . ?
C34 O11 1.419(11) . ?
C34 H34A 0.9900 . ?
C34 H34B 0.9900 . ?
O11 C35 1.420(13) . ?
C35 C36 1.487(13) . ?
C35 H35A 0.9900 . ?
C35 H35B 0.9900 . ?
C36 O12 1.439(13) . ?
C36 H36A 0.9900 . ?
C36 H36B 0.9900 . ?
O12 C37 1.409(13) . ?
C37 C38 1.473(13) . ?
C37 H37A 0.9900 . ?
C37 H37B 0.9900 . ?
C38 H38A 0.9900 . ?
C38 H38B 0.9900 . ?
K2' O10' 2.627(9) . ?
K2' O7' 2.670(9) . ?
K2' O12' 2.720(8) . ?
K2' O11' 2.765(8) . ?
K2' O9' 2.837(8) . ?
K2' O8' 2.831(10) . ?
K2' C31' 3.328(12) . ?
K2' C34' 3.430(9) . ?
K2' C35' 3.471(9) . ?
K2' C28' 3.451(13) . ?
K2' C37' 3.531(10) . ?
O7' C27' 1.420(12) . ?
O7' C38' 1.437(12) . ?
C27' C28' 1.474(13) . ?
C27' H27C 0.9900 . ?
C27' H27D 0.9900 . ?
C28' O8' 1.443(13) . ?
C28' C29' 2.097(14) . ?
C28' H28C 0.9900 . ?
C28' H28D 0.9900 . ?
O8' C29' 1.476(14) . ?
C29' C30' 1.429(11) . ?
C29' H29C 0.9900 . ?
C29' H29D 0.9900 . ?
C30' O9' 1.439(10) . ?
C30' H30C 0.9900 . ?
C30' H30D 0.9900 . ?
O9' C31' 1.409(12) . ?
C31' C32' 1.519(12) . ?
C31' H31C 0.9900 . ?
C31' H31D 0.9900 . ?
C32' O10' 1.437(12) . ?
C32' H32C 0.9900 . ?
C32' H32D 0.9900 . ?
O10' C33' 1.435(11) . ?
C33' C34' 1.513(13) . ?
C33' H33C 0.9900 . ?
C33' H33D 0.9900 . ?
C34' O11' 1.424(11) . ?
C34' H34C 0.9900 . ?
C34' H34D 0.9900 . ?
O11' C35' 1.422(11) . ?
C35' C36' 1.472(12) . ?
C35' H35C 0.9900 . ?
C35' H35D 0.9900 . ?
C36' O12' 1.420(12) . ?
C36' H36C 0.9900 . ?
C36' H36D 0.9900 . ?
O12' C37' 1.426(12) . ?
C37' C38' 1.484(12) . ?
C37' H37C 0.9900 . ?
C37' H37D 0.9900 . ?
C38' H38C 0.9900 . ?
C38' H38D 0.9900 . ?
K2C O10C 2.727(6) . ?
K2C O11C 2.747(4) . ?
K2C O12C 2.776(6) . ?
K2C O8C 2.786(6) . ?
K2C O7C 2.796(6) . ?
K2C O9C 2.857(5) . ?
K2C C35C 3.493(6) . ?
K2C C34C 3.517(5) . ?
O7C C27C 1.402(7) . ?
O7C C38C 1.429(7) . ?
C27C C28C 1.489(9) . ?
C27C H27E 0.9900 . ?
C27C H27F 0.9900 . ?
C28C O8C 1.429(8) . ?
C28C H28E 0.9900 . ?
C28C H28F 0.9900 . ?
O8C C29C 1.475(7) . ?
C29C C30C 1.490(5) . ?
C29C H29E 0.9900 . ?
C29C H29F 0.9900 . ?
C30C O9C 1.437(6) . ?
C30C H30E 0.9900 . ?
C30C H30F 0.9900 . ?
O9C C31C 1.395(7) . ?
C31C C32C 1.468(9) . ?
C31C H31E 0.9900 . ?
C31C H31F 0.9900 . ?
C32C O10C 1.439(9) . ?
C32C H32E 0.9900 . ?
C32C H32F 0.9900 . ?
O10C C33C 1.409(7) . ?
C33C C34C 1.476(8) . ?
C33C H33E 0.9900 . ?
C33C H33F 0.9900 . ?
C34C O11C 1.443(6) . ?
C34C H34E 0.9900 . ?
C34C H34F 0.9900 . ?
O11C C35C 1.390(7) . ?
C35C C36C 1.501(8) . ?
C35C H35E 0.9900 . ?
C35C H35F 0.9900 . ?
C36C O12C 1.435(7) . ?
C36C H36E 0.9900 . ?
C36C H36F 0.9900 . ?
O12C C37C 1.415(7) . ?
C37C C38C 1.472(8) . ?
C37C H37E 0.9900 . ?
C37C H37F 0.9900 . ?
C38C H38E 0.9900 . ?
C38C H38F 0.9900 . ?
C1S C2S 1.364(4) . ?
C1S C6S 1.374(4) . ?
C1S H1S 0.9500 . ?
C2S C3S 1.368(5) . ?
C2S H2S 0.9500 . ?
C3S C4S 1.384(4) . ?
C3S H3S 0.9500 . ?
C4S C5S 1.368(5) . ?
C4S H4S 0.9500 . ?
C5S C6S 1.378(4) . ?
C5S H5S 0.9500 . ?
C6S C7S 1.484(5) . ?
C7S H7S1 0.9800 . ?
C7S H7S2 0.9800 . ?
C7S H7S3 0.9800 . ?
C1S' C6S' 1.351(16) . ?
C1S' C2S' 1.391(16) . ?
C1S' H1S' 0.9500 . ?
C2S' C3S' 1.379(15) . ?
C2S' H2S' 0.9500 . ?
C3S' C4S' 1.370(16) . ?
C3S' H3S' 0.9500 . ?
C4S' C5S' 1.372(18) . ?
C4S' H4S' 0.9500 . ?
C5S' C6S' 1.407(17) . ?
C5S' H5S' 0.9500 . ?
C6S' C7S' 1.512(15) . ?
C7S' H7S4 0.9800 . ?
C7S' H7S5 0.9800 . ?
C7S' H7S6 0.9800 . ?
C8S C13S 1.338(6) . ?
C8S C9S 1.349(6) . ?
C8S H8S 0.9500 . ?
C9S C10S 1.321(6) . ?
C9S H9S 0.9500 . ?
C10S C11S 1.339(6) . ?
C10S H10S 0.9500 . ?
C11S C12S 1.372(6) . ?
C11S H11S 0.9500 . ?
C12S C13S 1.375(5) . ?
C12S H12S 0.9500 . ?
C13S C14S 1.452(8) . ?
C14S H14D 0.9800 . ?
C14S H14E 0.9800 . ?
C14S H14F 0.9800 . ?

loop_
_geom_torsion_atom_site_label_1
_geom_torsion_atom_site_label_2
_geom_torsion_atom_site_label_3
_geom_torsion_atom_site_label_4
_geom_torsion
_geom_torsion_site_symmetry_1
_geom_torsion_site_symmetry_2
_geom_torsion_site_symmetry_3
_geom_torsion_site_symmetry_4
_geom_torsion_publ_flag
C26 O1 C15 C16 -168.3(19) . . . . ?
K1 O1 C15 C16 6(2) . . . . ?
O1 C15 C16 O2 -61(2) . . . . ?
O1 C15 C16 K1 -4.3(15) . . . . ?
C15 C16 O2 C17 176.1(13) . . . . ?
K1 C16 O2 C17 104.0(12) . . . . ?
C15 C16 O2 K1 72.1(12) . . . . ?
C16 O2 C17 C18 -173.2(13) . . . . ?
K1 O2 C17 C18 -72.5(13) . . . . ?
O2 C17 C18 O3 61.6(17) . . . . ?
C17 C18 O3 C19 171.3(15) . . . . ?
C17 C18 O3 K1 -13.0(17) . . . . ?
C18 O3 C19 C20 156.8(13) . . . . ?
K1 O3 C19 C20 -19.0(16) . . . . ?
O3 C19 C20 O4 52.8(15) . . . . ?
C19 C20 O4 C21 161.8(10) . . . . ?
C19 C20 O4 K1 -62.1(11) . . . . ?
C20 O4 C21 C22 84.1(14) . . . . ?
K1 O4 C21 C22 -50.4(15) . . . . ?
O4 C21 C22 O5 52.9(17) . . . . ?
C21 C22 O5 C23 169.2(13) . . . . ?
C21 C22 O5 K1 -30.4(17) . . . . ?
C22 O5 C23 C24 -171.3(14) . . . . ?
K1 O5 C23 C24 29.0(17) . . . . ?
O5 C23 C24 O6 -72.7(15) . . . . ?
C23 C24 O6 C25 168.4(12) . . . . ?
C23 C24 O6 K1 69.4(10) . . . . ?
C23 C24 O6 K2 -57.2(12) . . . . ?
C24 O6 C25 C26 -173.0(12) . . . . ?
K1 O6 C25 C26 -71.6(13) . . . . ?
K2 O6 C25 C26 47.9(14) . . . . ?
C15 O1 C26 C25 167.0(18) . . . . ?
K1 O1 C26 C25 -8(3) . . . . ?
O6 C25 C26 O1 62(2) . . . . ?
C26' O1' C15' C16' -174.9(17) . . . . ?
K1' O1' C15' C16' 19(2) . . . . ?
O1' C15' C16' O2' -69.5(19) . . . . ?
C15' C16' O2' C17' 177.4(12) . . . . ?
C15' C16' O2' K1' 74.3(11) . . . . ?
C16' O2' C17' C18' -176.3(12) . . . . ?
K1' O2' C17' C18' -75.1(10) . . . . ?
O2' C17' C18' O3' 61.4(13) . . . . ?
C17' C18' O3' C19' 99.5(11) . . . . ?
C17' C18' O3' K1' -9.0(12) . . . . ?
C18' O3' C19' C20' 162.9(6) . . . . ?
K1' O3' C19' C20' -73.8(5) . . . . ?
C18' O3' C19' K1' -123.3(7) . . . . ?
O3' C19' C20' O4' 63.8(9) . . . . ?
K1' C19' C20' O4' 7.1(7) . . . . ?
C19' C20' O4' C21' -169.6(8) . . . . ?
C19' C20' O4' K1' -10.0(10) . . . . ?
C20' O4' C21' C22' -177.0(8) . . . . ?
K1' O4' C21' C22' 23.5(10) . . . . ?
O4' C21' C22' O5' -67.6(10) . . . . ?
O4' C21' C22' K1' -15.9(7) . . . . ?
C21' C22' O5' C23' 179.4(7) . . . . ?
K1' C22' O5' C23' 110.3(11) . . . . ?
C21' C22' O5' K1' 69.1(7) . . . . ?
C22' O5' C23' C24' 166.5(7) . . . . ?
K1' O5' C23' C24' -86.5(7) . . . . ?
O5' C23' C24' O6' 60.1(7) . . . . ?
C23' C24' O6' C25' 86.6(7) . . . . ?
C23' C24' O6' K2' -140.2(4) . . . . ?
C23' C24' O6' K1' -8.0(6) . . . . ?
C24' O6' C25' C26' 174.4(7) . . . . ?
K2' O6' C25' C26' 50.0(9) . . . . ?
K1' O6' C25' C26' -76.6(7) . . . . ?
C15' O1' C26' C25' -175.3(16) . . . . ?
K1' O1' C26' C25' -9(2) . . . . ?
O6' C25' C26' O1' 72.1(17) . . . . ?
C26C O1C C15C C16C -167(3) . . . . ?
K1C O1C C15C C16C 8(4) . . . . ?
O1C C15C C16C O2C -60(3) . . . . ?
C15C C16C O2C C17C 175.2(19) . . . . ?
C15C C16C O2C K1C 71.1(19) . . . . ?
C16C O2C C17C C18C -175.5(19) . . . . ?
K1C O2C C17C C18C -73.6(17) . . . . ?
O2C C17C C18C O3C 67(2) . . . . ?
C17C C18C O3C C19C 173.8(18) . . . . ?
C17C C18C O3C K1C -19(2) . . . . ?
C18C O3C C19C C20C -175.1(17) . . . . ?
K1C O3C C19C C20C 18.7(19) . . . . ?
O3C C19C C20C O4C -50.0(18) . . . . ?
C19C C20C O4C C21C -175.1(13) . . . . ?
C19C C20C O4C K1C 58.3(14) . . . . ?
C20C O4C C21C C22C 165.1(12) . . . . ?
K1C O4C C21C C22C -65.8(13) . . . . ?
O4C C21C C22C O5C 56.9(19) . . . . ?
C21C C22C O5C C23C -178.5(16) . . . . ?
C21C C22C O5C K1C -19(2) . . . . ?
C22C O5C C23C C24C -169.4(17) . . . . ?
K1C O5C C23C C24C 31(2) . . . . ?
O5C C23C C24C O6C -72(2) . . . . ?
C23C C24C O6C C25C 166.8(14) . . . . ?
C23C C24C O6C K2C -53.5(16) . . . . ?
C23C C24C O6C K1C 67.5(14) . . . . ?
C24C O6C C25C C26C -177.5(14) . . . . ?
K2C O6C C25C C26C 43.0(16) . . . . ?
K1C O6C C25C C26C -74.6(12) . . . . ?
C15C O1C C26C C25C 168(3) . . . . ?
K1C O1C C26C C25C -6(4) . . . . ?
O6C C25C C26C O1C 63(3) . . . . ?
C38 O7 C27 C28 173(2) . . . . ?
K2 O7 C27 C28 35(2) . . . . ?
O7 C27 C28 O8 -67(2) . . . . ?
O7 C27 C28 K2 -23.8(17) . . . . ?
C27 C28 O8 C29 -175.8(12) . . . . ?
K2 C28 O8 C29 123.0(11) . . . . ?
C27 C28 O8 K2 61.2(13) . . . . ?
C28 O8 C29 C30 -81.6(10) . . . . ?
K2 O8 C29 C30 36.2(11) . . . . ?
O8 C29 C30 O9 -64.1(10) . . . . ?
C29 C30 O9 C31 167.6(10) . . . . ?
C29 C30 O9 K2 57.4(8) . . . . ?
C30 O9 C31 C32 177.6(13) . . . . ?
K2 O9 C31 C32 -66.3(15) . . . . ?
C30 O9 C31 K2 -116.1(10) . . . . ?
O9 C31 C32 O10 53(3) . . . . ?
K2 C31 C32 O10 5(2) . . . . ?
C31 C32 O10 C33 176(2) . . . . ?
C31 C32 O10 K2 -8(3) . . . . ?
C32 O10 C33 C34 166(2) . . . . ?
K2 O10 C33 C34 -10(2) . . . . ?
O10 C33 C34 O11 50(2) . . . . ?
O10 C33 C34 K2 6.7(16) . . . . ?
C33 C34 O11 C35 -177.8(13) . . . . ?
K2 C34 O11 C35 -116.3(13) . . . . ?
C33 C34 O11 K2 -61.5(12) . . . . ?
C34 O11 C35 C36 179.3(13) . . . . ?
K2 O11 C35 C36 63.5(14) . . . . ?
C34 O11 C35 K2 115.8(12) . . . . ?
O11 C35 C36 O12 -69(2) . . . . ?
K2 C35 C36 O12 -25.4(16) . . . . ?
C35 C36 O12 C37 173.6(17) . . . . ?
C35 C36 O12 K2 37(2) . . . . ?
C36 O12 C37 C38 177(2) . . . . ?
K2 O12 C37 C38 -46(2) . . . . ?
C27 O7 C38 C37 -178(2) . . . . ?
K2 O7 C38 C37 -40(3) . . . . ?
O12 C37 C38 O7 57(3) . . . . ?
C38' O7' C27' C28' 174.8(17) . . . . ?
K2' O7' C27' C28' 33(2) . . . . ?
O7' C27' C28' O8' -69.2(18) . . . . ?
O7' C27' C28' C29' -61(4) . . . . ?
O7' C27' C28' K2' -22.1(13) . . . . ?
C27' C28' O8' C29' 174.5(13) . . . . ?
K2' C28' O8' C29' 109.2(9) . . . . ?
C27' C28' O8' K2' 65.2(13) . . . . ?
C29' C28' O8' K2' -109.2(9) . . . . ?
C28' O8' C29' C30' -170.1(10) . . . . ?
K2' O8' C29' C30' -66.0(10) . . . . ?
K2' O8' C29' C28' 104.1(10) . . . . ?
C28' O8' C29' K2' -104.1(10) . . . . ?
O8' C29' C30' O9' 72.4(12) . . . . ?
C28' C29' C30' O9' 61(2) . . . . ?
K2' C29' C30' O9' 28.3(8) . . . . ?
C29' C30' O9' C31' 73.0(12) . . . . ?
C29' C30' O9' K2' -39.2(11) . . . . ?
C30' O9' C31' C32' 169.9(12) . . . . ?
K2' O9' C31' C32' -70.5(12) . . . . ?
C30' O9' C31' K2' -119.6(8) . . . . ?
O9' C31' C32' O10' 52(3) . . . . ?
K2' C31' C32' O10' -1(2) . . . . ?
O9' C31' C32' K2' 53.1(8) . . . . ?
C31' C32' O10' C33' 179(2) . . . . ?
K2' C32' O10' C33' 178(3) . . . . ?
C31' C32' O10' K2' 2(3) . . . . ?
C32' O10' C33' C34' 158(2) . . . . ?
K2' O10' C33' C34' -24(2) . . . . ?
O10' C33' C34' O11' 61.1(17) . . . . ?
O10' C33' C34' K2' 15.7(14) . . . . ?
C33' C34' O11' C35' 177.5(11) . . . . ?
K2' C34' O11' C35' -117.2(11) . . . . ?
C33' C34' O11' K2' -65.4(11) . . . . ?
C34' O11' C35' C36' 173.6(11) . . . . ?
K2' O11' C35' C36' 57.8(12) . . . . ?
C34' O11' C35' K2' 115.8(11) . . . . ?
O11' C35' C36' O12' -66.9(16) . . . . ?
K2' C35' C36' O12' -26.3(11) . . . . ?
C35' C36' O12' C37' 167.1(13) . . . . ?
C35' C36' O12' K2' 37.9(16) . . . . ?
C36' O12' C37' C38' 175.0(13) . . . . ?
K2' O12' C37' C38' -55.0(14) . . . . ?
C36' O12' C37' K2' -130.0(15) . . . . ?
C27' O7' C38' C37' 178.9(16) . . . . ?
K2' O7' C38' C37' -39.5(19) . . . . ?
O12' C37' C38' O7' 61.6(17) . . . . ?
K2' C37' C38' O7' 25.4(13) . . . . ?
C38C O7C C27C C28C -177.6(9) . . . . ?
K2C O7C C27C C28C 43.2(10) . . . . ?
O7C C27C C28C O8C -64.9(11) . . . . ?
C27C C28C O8C C29C -163.9(8) . . . . ?
C27C C28C O8C K2C 53.6(9) . . . . ?
C28C O8C C29C C30C -82.6(9) . . . . ?
K2C O8C C29C C30C 60.0(6) . . . . ?
O8C C29C C30C O9C -63.6(6) . . . . ?
C29C C30C O9C C31C 177.2(6) . . . . ?
C29C C30C O9C K2C 36.6(5) . . . . ?
C30C O9C C31C C32C 171.3(8) . . . . ?
K2C O9C C31C C32C -47.7(10) . . . . ?
O9C C31C C32C O10C 63.9(14) . . . . ?
C31C C32C O10C C33C 165.4(9) . . . . ?
C31C C32C O10C K2C -52.9(15) . . . . ?
C32C O10C C33C C34C 175.9(10) . . . . ?
K2C O10C C33C C34C 33.9(6) . . . . ?
O10C C33C C34C O11C -61.4(6) . . . . ?
O10C C33C C34C K2C -22.4(4) . . . . ?
C33C C34C O11C C35C -175.0(5) . . . . ?
K2C C34C O11C C35C 126.7(5) . . . . ?
C33C C34C O11C K2C 58.3(5) . . . . ?
C34C O11C C35C C36C -75.4(7) . . . . ?
K2C O11C C35C C36C 51.0(7) . . . . ?
C34C O11C C35C K2C -126.4(5) . . . . ?
O11C C35C C36C O12C -63.3(9) . . . . ?
K2C C35C C36C O12C -28.1(6) . . . . ?
C35C C36C O12C C37C 177.9(6) . . . . ?
C35C C36C O12C K2C 40.0(8) . . . . ?
C36C O12C C37C C38C 179.5(7) . . . . ?
K2C O12C C37C C38C -44.8(8) . . . . ?
C27C O7C C38C C37C 174.0(9) . . . . ?
K2C O7C C38C C37C -46.9(9) . . . . ?
O12C C37C C38C O7C 59.1(9) . . . . ?
C6S C1S C2S C3S -0.5(6) . . . . ?
C1S C2S C3S C4S -1.1(7) . . . . ?
C2S C3S C4S C5S 2.6(10) . . . . ?
C3S C4S C5S C6S -2.5(16) . . . . ?
C2S C1S C6S C5S 0.6(9) . . . . ?
C2S C1S C6S C7S -177.9(3) . . . . ?
C4S C5S C6S C1S 0.9(15) . . . . ?
C4S C5S C6S C7S 179.4(8) . . . . ?
C6S' C1S' C2S' C3S' -1(3) . . . . ?
C1S' C2S' C3S' C4S' 1(2) . . . . ?
C2S' C3S' C4S' C5S' 4(4) . . . . ?
C3S' C4S' C5S' C6S' -9(8) . . . . ?
C2S' C1S' C6S' C5S' -3(5) . . . . ?
C2S' C1S' C6S' C7S' -172.0(19) . . . . ?
C4S' C5S' C6S' C1S' 8(7) . . . . ?
C4S' C5S' C6S' C7S' 177(4) . . . . ?
C13S C8S C9S C10S 0.95(16) . . . . ?
C8S C9S C10S C11S -0.45(17) . . . . ?
C9S C10S C11S C12S 1.2(3) . . . . ?
C10S C11S C12S C13S -2.8(5) . . . . ?
C9S C8S C13S C12S -2.2(3) . . . . ?
C9S C8S C13S C14S -179.1(2) . . . . ?
C11S C12S C13S C8S 3.4(5) . . . . ?
C11S C12S C13S C14S -180.0(3) . . . . ?
